data_1518192
loop_
_publ_author_name
'Zhang, Jinjin'
'Xiong, Jiao'
'Sun, Yangyang'
'Tang, Ning'
'Wu, Jincai'

_publ_section_title
;
 Highly Iso-Selective and Active Catalysts of Sodium and Potassium
 Monophenoxides Capped by a Crown Ether for the Ring-Opening
 Polymerization ofrac-Lactide
;
_journal_issue 22
_journal_name_full Macromolecules
_journal_page_first 7789
_journal_paper_doi 10.1021/ma502000y
_journal_volume 47
_journal_year 2014
_chemical_formula_moiety 'C59 H85 Na O7, 0.5(C6.2 H6.2), C7 H8'
_chemical_formula_sum 'C69.1 H96.1 Na O7'
_chemical_formula_weight 1061.75
_chemical_name_systematic
;
 ? 
;
_space_group_crystal_system monoclinic
_space_group_IT_number 14
_space_group_name_Hall '-P 2ybc'
_space_group_name_H-M_alt 'P 1 21/c 1'
_symmetry_space_group_name_Hall '-P 2ybc'
_symmetry_space_group_name_H-M 'P 1 21/c 1'
_atom_sites_solution_hydrogens geom
_atom_sites_solution_primary direct
_atom_sites_solution_secondary difmap
_cell_angle_alpha 90.00
_cell_angle_beta 96.560(3)
_cell_angle_gamma 90.00
_cell_formula_units_Z 8
_cell_length_a 22.2485(7)
_cell_length_b 30.3361(10)
_cell_length_c 19.2625(5)
_cell_measurement_reflns_used 15825
_cell_measurement_temperature 293(2)
_cell_measurement_theta_max 70.6390
_cell_measurement_theta_min 4.0870
_cell_volume 12915.8(7)
_computing_cell_refinement
;
CrysAlisPro, Agilent Technologies,
Version 1.171.36.28 (release 01-02-2013 CrysAlis171 .NET)
(compiled Feb  1 2013,16:14:44)
;
_computing_data_collection
;
CrysAlisPro, Agilent Technologies,
Version 1.171.36.28 (release 01-02-2013 CrysAlis171 .NET)
(compiled Feb  1 2013,16:14:44)
;
_computing_data_reduction
;
CrysAlisPro, Agilent Technologies,
Version 1.171.36.28 (release 01-02-2013 CrysAlis171 .NET)
(compiled Feb  1 2013,16:14:44)
;
_computing_molecular_graphics 'Olex2 (Dolomanov et al., 2009)'
_computing_publication_material 'Olex2 (Dolomanov et al., 2009)'
_computing_structure_refinement 'XH (Sheldrick, 2008)'
_computing_structure_solution 'ShelXS (Sheldrick, 2008)'
_diffrn_ambient_temperature 293(2)
_diffrn_detector_area_resol_mean 16.0733
_diffrn_measured_fraction_theta_full 0.988
_diffrn_measured_fraction_theta_max 0.988
_diffrn_measurement_device_type 'SuperNova, Dual, Cu at zero, Eos'
_diffrn_measurement_method '\w scans'
_diffrn_orient_matrix_UB_11 -0.0501082000
_diffrn_orient_matrix_UB_12 -0.0305707000
_diffrn_orient_matrix_UB_13 -0.0343998000
_diffrn_orient_matrix_UB_21 0.0445222000
_diffrn_orient_matrix_UB_22 -0.0390816000
_diffrn_orient_matrix_UB_23 0.0068648000
_diffrn_orient_matrix_UB_31 -0.0191593000
_diffrn_orient_matrix_UB_32 -0.0108194000
_diffrn_orient_matrix_UB_33 0.0724401000
_diffrn_radiation_monochromator mirror
_diffrn_radiation_type CuK\a
_diffrn_radiation_wavelength 1.54184
_diffrn_reflns_av_R_equivalents 0.0747
_diffrn_reflns_av_unetI/netI 0.0703
_diffrn_reflns_limit_h_max 26
_diffrn_reflns_limit_h_min -26
_diffrn_reflns_limit_k_max 35
_diffrn_reflns_limit_k_min -35
_diffrn_reflns_limit_l_max 22
_diffrn_reflns_limit_l_min -16
_diffrn_reflns_number 73185
_diffrn_reflns_theta_full 66.00
_diffrn_reflns_theta_max 66.00
_diffrn_reflns_theta_min 3.72
_diffrn_source 'SuperNova (Cu) X-ray Source'
_exptl_absorpt_coefficient_mu 0.591
_exptl_absorpt_correction_T_max 1.00000
_exptl_absorpt_correction_T_min 0.72199
_exptl_absorpt_correction_type multi-scan
_exptl_absorpt_process_details
;
CrysAlisPro, Agilent Technologies,
Version 1.171.36.28 (release 01-02-2013 CrysAlis171 .NET)
(compiled Feb  1 2013,16:14:44)
Empirical absorption correction using spherical harmonics,
 implemented in SCALE3 ABSPACK scaling algorithm.
;
_exptl_crystal_colour 'clear light colourless'
_exptl_crystal_density_diffrn 1.092
_exptl_crystal_density_method 'not measured'
_exptl_crystal_description plate
_exptl_crystal_F_000 4622
_exptl_crystal_size_max 0.33
_exptl_crystal_size_mid 0.31
_exptl_crystal_size_min 0.18
_refine_diff_density_max 0.973
_refine_diff_density_min -0.665
_refine_diff_density_rms 0.064
_refine_ls_extinction_method none
_refine_ls_goodness_of_fit_ref 1.057
_refine_ls_hydrogen_treatment constr
_refine_ls_matrix_type full
_refine_ls_number_parameters 1514
_refine_ls_number_reflns 22234
_refine_ls_number_restraints 141
_refine_ls_restrained_S_all 1.056
_refine_ls_R_factor_all 0.0907
_refine_ls_R_factor_gt 0.0725
_refine_ls_shift/su_max 0.004
_refine_ls_shift/su_mean 0.000
_refine_ls_structure_factor_coef Fsqd
_refine_ls_weighting_details 'calc w=1/[\s^2^(Fo^2^)+(0.1268P)^2^+1.8374P] where P=(Fo^2^+2Fc^2^)/3'
_refine_ls_weighting_scheme calc
_refine_ls_wR_factor_gt 0.1955
_refine_ls_wR_factor_ref 0.2146
_reflns_number_gt 17138
_reflns_number_total 22234
_reflns_threshold_expression >2sigma(I)
_cod_data_source_file ma502000y_si_002.cif
_cod_data_source_block 2
_cod_depositor_comments 'Adding full bibliography for 1518189--1518192.cif.'
_cod_original_formula_sum 'C69.10 H96.10 Na O7'
_cod_database_code 1518192
_reflns_odcompleteness_completeness 93.29
_reflns_odcompleteness_iscentric 1
_reflns_odcompleteness_theta 74.33
_olex2_refinement_description
;
1. Fixed Uiso
 At 1.2 times of:
  All C(H) groups, All C(H,H) groups
 At 1.5 times of:
  All C(H,H,H) groups
2. Restrained distances
 C14A-C14B
 1.54 with sigma of 0.02
 C14A-C15B = C14A-C19B
 2.54 with sigma of 0.02
3. Rigid bond restraints
 C14A, C14B, C15B, C16B, C17B, C18B, C19B, C14C
 with sigma for 1-2 distances of 0.002 and sigma for 1-3 distances of 0.002
 C137, C138, C139, C134, C135, C136
 with sigma for 1-2 distances of 0.002 and sigma for 1-3 distances of 0.002
 C14, C11, C12, C13
 with sigma for 1-2 distances of 0.01 and sigma for 1-3 distances of 0.01
4. Uiso/Uaniso restraints and constraints
C14A \\sim C14B \\sim C15B \\sim C16B \\sim C17B \\sim C18B \\sim C19B \\sim
C14C: within 1.7A with sigma of 0.002 and sigma for terminal atoms of 0.008
C137 \\sim C138 \\sim C139 \\sim C134 \\sim C135 \\sim C136: within 1.7A with
sigma of 0.002 and sigma for terminal atoms of 0.004
C14 \\sim C11 \\sim C12 \\sim C13: within 1.7A with sigma of 0.04 and sigma for
terminal atoms of 0.08
5. Others
 Sof(C12B)=Sof(H12G)=Sof(H12H)=Sof(H12I)=1-FVAR(1)
 Sof(C12A)=Sof(H12D)=Sof(H12E)=Sof(H12F)=FVAR(1)
 Sof(C43')=Sof(H43D)=Sof(H43E)=Sof(H43F)=Sof(C42')=Sof(H42D)=Sof(H42E)=
 Sof(H42F)=Sof(C41')=Sof(H41D)=Sof(H41E)=Sof(H41F)=1-FVAR(2)
 Sof(C41)=Sof(H41A)=Sof(H41B)=Sof(H41C)=Sof(C43)=Sof(H43A)=Sof(H43B)=Sof(H43C)=
 Sof(C42)=Sof(H42A)=Sof(H42B)=Sof(H42C)=FVAR(2)
 Fixed Sof: C14C(0.25) H14D(0.25) H14E(0.25) H14F(0.25) C14A(0.25) H14I(0.25)
 H14J(0.25) H14K(0.25) C14B(0.5) C15B(0.5) H15B(0.5) C16B(0.5) H16B(0.5)
 C17B(0.5) H17B(0.5) C18B(0.5) C19B(0.5) H19B(0.5) C134(0.45) H134(0.45)
 C135(0.45) H135(0.45) C136(0.45) H14G(0.45) C137(0.45) H14H(0.45) C138(0.45)
 H138(0.45) C139(0.45) H139(0.45)
6.a Secondary CH2 refined with riding coordinates:
 C51(H51A,H51B), C52(H52A,H52B), C53(H53A,H53B), C54(H54A,H54B), C55(H55A,
 H55B), C56(H56A,H56B), C57(H57A,H57B), C58(H58A,H58B), C59(H59A,H59B),
 C60(H60A,H60B), C110(H11A,H11B), C111(H11C,H11D), C112(H11E,H11F), C113(H11G,
 H11H), C114(H11I,H11J), C115(H11K,H11L), C116(H11M,H11N), C117(H11O,H11P),
 C118(H11Q,H11R), C119(H11S,H11T)
6.b Me refined with riding coordinates:
 C43'(H43D,H43E,H43F), C42'(H42D,H42E,H42F), C41'(H41D,H41E,H41F)
6.c Aromatic/amide H refined with riding coordinates:
 C15B(H15B), C16B(H16B), C17B(H17B), C19B(H19B), C3(H3), C5(H5), C19(H19),
 C21(H21), C33(H33), C35(H35), C63(H63), C65(H65), C79(H79), C81(H81), C93(H93),
  C95(H95), C45(H45), C46(H46), C47(H47), C48(H48), C49(H49), C109(H109),
 C108(H108), C107(H107), C106(H106), C105(H105), C122(H122), C123(H123),
 C124(H124), C125(H125), C126(H126), C128(H128), C129(H129), C130(H130),
 C131(H131), C132(H132), C134(H134), C135(H135), C136(H14G), C137(H14H),
 C138(H138), C139(H139)
6.d Fitted hexagon refined as free rotating group:
 C14B(C15B,C16B,C17B,C18B,C19B), C134(C135,C136,C137,C138,C139)
6.e Idealised Me refined as rotating group:
 C14C(H14D,H14E,H14F), C14A(H14I,H14J,H14K), C8(H8A,H8B,H8C), C9(H9A,H9B,H9C),
 C10(H10A,H10B,H10C), C12(H12A,H12B,H12C), C13(H13A,H13B,H13C), C14(H14A,H14B,
 H14C), C23(H23A,H23B,H23C), C24(H24A,H24B,H24C), C25(H25A,H25B,H25C), C27(H27A,
 H27B,H27C), C28(H28A,H28B,H28C), C29(H29A,H29B,H29C), C37(H37A,H37B,H37C),
 C38(H38A,H38B,H38C), C39(H39A,H39B,H39C), C68(H68A,H68B,H68C), C69(H69A,H69B,
 H69C), C70(H70A,H70B,H70C), C72(H72A,H72B,H72C), C73(H73A,H73B,H73C), C74(H74A,
 H74B,H74C), C83(H83A,H83B,H83C), C84(H84A,H84B,H84C), C85(H85A,H85B,H85C),
 C87(H87A,H87B,H87C), C88(H88A,H88B,H88C), C89(H89A,H89B,H89C), C97(H97A,H97B,
 H97C), C98(H98A,H98B,H98C), C99(H99A,H99B,H99C), C101(H10D,H10E,H10F),
 C102(H10G,H10H,H10I), C103(H10J,H10K,H10L), C120(H12J,H12K,H12L), C12A(H12D,
 H12E,H12F), C12B(H12G,H12H,H12I), C41(H41A,H41B,H41C), C43(H43A,H43B,H43C),
 C42(H42A,H42B,H42C)
;

loop_
_space_group_symop_id
_space_group_symop_operation_xyz
1 'x, y, z'
2 '-x, y+1/2, -z+1/2'
3 '-x, -y, -z'
4 'x, -y-1/2, z-1/2'

loop_
_atom_site_label
_atom_site_type_symbol
_atom_site_fract_x
_atom_site_fract_y
_atom_site_fract_z
_atom_site_U_iso_or_equiv
_atom_site_adp_type
_atom_site_occupancy
_atom_site_calc_flag
_atom_site_disorder_assembly
_atom_site_disorder_group
_atom_site_refinement_flags_posn
_atom_site_refinement_flags_adp
Na2 Na 0.31342(4) 0.24685(3) 0.17826(5) 0.0324(2) Uani 1 d . . . .
Na1 Na 0.16717(4) 0.57421(3) 0.73094(4) 0.0261(2) Uani 1 d . . . .
C14C C 0.8706(8) 0.4710(6) 0.8999(8) 0.069(2) Uani 0.25 d A -1 . U
H14D H 0.8602 0.4963 0.8709 0.104 Uiso 0.25 calc A -1 GR .
H14E H 0.8403 0.4667 0.9311 0.104 Uiso 0.25 calc A -1 GR .
H14F H 0.8725 0.4454 0.8711 0.104 Uiso 0.25 calc A -1 GR .
C14A C 1.0028(9) 0.5557(6) 1.0788(9) 0.096(3) Uani 0.25 d A -1 D U
H14I H 1.0415 0.5521 1.1057 0.144 Uiso 0.25 calc A -1 GR .
H14J H 0.9714 0.5505 1.1081 0.144 Uiso 0.25 calc A -1 GR .
H14K H 0.9993 0.5852 1.0606 0.144 Uiso 0.25 calc A -1 GR .
C14B C 0.9966(2) 0.52250(17) 1.0177(3) 0.0732(11) Uani 0.50 d A -1 D U
C15B C 1.0400(2) 0.4894(2) 1.0200(3) 0.0754(12) Uani 0.50 d A -1 DG U
H15B H 1.0772 0.4932 1.0467 0.090 Uiso 0.50 calc A -1 R .
C16B C 1.0278(2) 0.45069(17) 0.9824(3) 0.0776(11) Uani 0.50 d A -1 G U
H16B H 1.0569 0.4286 0.9840 0.093 Uiso 0.50 calc A -1 R .
C17B C 0.9722(3) 0.44507(16) 0.9425(3) 0.0766(11) Uani 0.50 d A -1 G U
H17B H 0.9641 0.4192 0.9174 0.092 Uiso 0.50 calc A -1 R .
C18B C 0.9288(2) 0.4782(2) 0.9402(3) 0.0755(11) Uani 0.50 d A -1 G U
C19B C 0.9410(2) 0.51688(17) 0.9778(3) 0.0738(11) Uani 0.50 d A -1 DG U
H19B H 0.9120 0.5390 0.9762 0.089 Uiso 0.50 calc A -1 R .
O1 O 0.17476(6) 0.61039(5) 0.62874(7) 0.0189(3) Uani 1 d . . . .
O2 O 0.34677(7) 0.56819(5) 0.53459(7) 0.0206(3) Uani 1 d . . . .
O7 O 0.26371(8) 0.60157(6) 0.79337(9) 0.0346(4) Uani 1 d . . . .
O3 O 0.16787(9) 0.58840(6) 0.86285(9) 0.0378(4) Uani 1 d . . . .
O4 O 0.06899(8) 0.55196(6) 0.78720(10) 0.0386(4) Uani 1 d . . . .
O5 O 0.13489(9) 0.49703(6) 0.71043(10) 0.0415(4) Uani 1 d . . . .
O6 O 0.25421(8) 0.52154(6) 0.72802(8) 0.0326(4) Uani 1 d . . . .
O8 O 0.27372(7) 0.28397(5) 0.08142(8) 0.0247(3) Uani 1 d . . . .
O9 O 0.35596(7) 0.42332(4) 0.10482(7) 0.0193(3) Uani 1 d . . . .
O10 O 0.28297(11) 0.20607(9) 0.28013(14) 0.0660(7) Uani 1 d . . . .
O11 O 0.32849(13) 0.16030(7) 0.17636(15) 0.0690(8) Uani 1 d . . . .
O12 O 0.41617(8) 0.22304(6) 0.16317(10) 0.0360(4) Uani 1 d . . . .
O13 O 0.39409(8) 0.29836(5) 0.23452(8) 0.0305(4) Uani 1 d . . . .
O14 O 0.28002(9) 0.29442(8) 0.27393(10) 0.0492(5) Uani 1 d . . . .
C1 C 0.15507(9) 0.63916(6) 0.58197(10) 0.0178(4) Uani 1 d . . . .
C2 C 0.10139(9) 0.66527(7) 0.58600(11) 0.0208(4) Uani 1 d . . . .
C3 C 0.08090(10) 0.69404(8) 0.53242(13) 0.0283(5) Uani 1 d . . . .
H3 H 0.0458 0.7100 0.5366 0.034 Uiso 1 calc . . R .
C4 C 0.10977(12) 0.70050(9) 0.47267(13) 0.0342(5) Uani 1 d . . . .
C5 C 0.16299(11) 0.67679(8) 0.46959(12) 0.0278(5) Uani 1 d . . . .
H5 H 0.1842 0.6808 0.4312 0.033 Uiso 1 calc . . R .
C6 C 0.18595(9) 0.64721(7) 0.52152(11) 0.0200(4) Uani 1 d . . . .
C7 C 0.06599(10) 0.65952(8) 0.64930(12) 0.0267(5) Uani 1 d . . . .
C8 C 0.04000(11) 0.61242(9) 0.64785(14) 0.0350(5) Uani 1 d . . . .
H8A H 0.0101 0.6092 0.6081 0.052 Uiso 1 calc . . GR .
H8B H 0.0217 0.6072 0.6899 0.052 Uiso 1 calc . . GR .
H8C H 0.0720 0.5916 0.6446 0.052 Uiso 1 calc . . GR .
C9 C 0.10703(12) 0.66889(8) 0.71695(12) 0.0338(5) Uani 1 d . . . .
H9A H 0.1444 0.6531 0.7165 0.051 Uiso 1 calc . . GR .
H9B H 0.0873 0.6595 0.7562 0.051 Uiso 1 calc . . GR .
H9C H 0.1152 0.6999 0.7205 0.051 Uiso 1 calc . . GR .
C10 C 0.01250(13) 0.69137(10) 0.64853(15) 0.0441(7) Uani 1 d . . . .
H10A H 0.0270 0.7212 0.6480 0.066 Uiso 1 calc . . GR .
H10B H -0.0075 0.6868 0.6895 0.066 Uiso 1 calc . . GR .
H10C H -0.0154 0.6861 0.6076 0.066 Uiso 1 calc . . GR .
C11 C 0.08220(16) 0.73081(12) 0.41334(18) 0.0588(10) Uani 1 d . . . U
C12 C 0.0192(2) 0.7172(2) 0.3886(3) 0.119(2) Uani 1 d . . . U
H12A H 0.0197 0.6889 0.3662 0.178 Uiso 1 calc . . GR .
H12B H 0.0010 0.7385 0.3560 0.178 Uiso 1 calc . . GR .
H12C H -0.0038 0.7152 0.4278 0.178 Uiso 1 calc . . GR .
C13 C 0.0784(3) 0.77851(16) 0.4417(3) 0.1048(18) Uani 1 d . . . U
H13A H 0.0569 0.7784 0.4822 0.157 Uiso 1 calc . . GR .
H13B H 0.0575 0.7969 0.4063 0.157 Uiso 1 calc . . GR .
H13C H 0.1186 0.7897 0.4542 0.157 Uiso 1 calc . . GR .
C14 C 0.1220(3) 0.7332(3) 0.3551(3) 0.165(4) Uani 1 d . . . U
H14A H 0.1611 0.7444 0.3730 0.247 Uiso 1 calc . . GR .
H14B H 0.1039 0.7525 0.3190 0.247 Uiso 1 calc . . GR .
H14C H 0.1264 0.7043 0.3361 0.247 Uiso 1 calc . . GR .
C15 C 0.24538(10) 0.62233(7) 0.51451(11) 0.0218(4) Uani 1 d . . . .
C16 C 0.29505(9) 0.63201(7) 0.57296(11) 0.0214(4) Uani 1 d . . . .
C17 C 0.34774(9) 0.60696(7) 0.57413(11) 0.0202(4) Uani 1 d . . . .
C18 C 0.40231(10) 0.62141(7) 0.61063(11) 0.0226(4) Uani 1 d . . . .
C19 C 0.39815(10) 0.65707(7) 0.65562(12) 0.0266(5) Uani 1 d . . . .
H19 H 0.4334 0.6670 0.6816 0.032 Uiso 1 calc . . R .
C20 C 0.34412(11) 0.67872(7) 0.66388(13) 0.0288(5) Uani 1 d . . . .
C21 C 0.29333(10) 0.66688(7) 0.61958(12) 0.0259(5) Uani 1 d . . . .
H21 H 0.2575 0.6825 0.6210 0.031 Uiso 1 calc . . R .
C22 C 0.46486(10) 0.60289(8) 0.59930(11) 0.0250(4) Uani 1 d . . . .
C23 C 0.47232(10) 0.60664(9) 0.52059(12) 0.0316(5) Uani 1 d . . . .
H23A H 0.4388 0.5926 0.4936 0.047 Uiso 1 calc . . GR .
H23B H 0.5093 0.5925 0.5116 0.047 Uiso 1 calc . . GR .
H23C H 0.4736 0.6372 0.5077 0.047 Uiso 1 calc . . GR .
C24 C 0.47076(11) 0.55504(8) 0.62364(12) 0.0299(5) Uani 1 d . . . .
H24A H 0.4604 0.5528 0.6705 0.045 Uiso 1 calc . . GR .
H24B H 0.5117 0.5453 0.6224 0.045 Uiso 1 calc . . GR .
H24C H 0.4439 0.5369 0.5933 0.045 Uiso 1 calc . . GR .
C25 C 0.51661(10) 0.62905(9) 0.63899(13) 0.0331(5) Uani 1 d . . . .
H25A H 0.5129 0.6596 0.6261 0.050 Uiso 1 calc . . GR .
H25B H 0.5546 0.6179 0.6274 0.050 Uiso 1 calc . . GR .
H25C H 0.5149 0.6261 0.6883 0.050 Uiso 1 calc . . GR .
C26 C 0.34453(11) 0.71594(8) 0.71808(16) 0.0374(6) Uani 1 d . . . .
C27 C 0.27953(13) 0.72842(11) 0.7308(2) 0.0567(9) Uani 1 d . . . .
H27A H 0.2591 0.7415 0.6892 0.085 Uiso 1 calc . . GR .
H27B H 0.2808 0.7491 0.7686 0.085 Uiso 1 calc . . GR .
H27C H 0.2582 0.7024 0.7424 0.085 Uiso 1 calc . . GR .
C28 C 0.37783(14) 0.70156(10) 0.78811(15) 0.0465(7) Uani 1 d . . . .
H28A H 0.3589 0.6756 0.8042 0.070 Uiso 1 calc . . GR .
H28B H 0.3762 0.7248 0.8217 0.070 Uiso 1 calc . . GR .
H28C H 0.4193 0.6952 0.7825 0.070 Uiso 1 calc . . GR .
C29 C 0.37656(14) 0.75607(9) 0.69155(18) 0.0465(7) Uani 1 d . . . .
H29A H 0.4166 0.7479 0.6823 0.070 Uiso 1 calc . . GR .
H29B H 0.3792 0.7789 0.7264 0.070 Uiso 1 calc . . GR .
H29C H 0.3541 0.7667 0.6494 0.070 Uiso 1 calc . . GR .
C30 C 0.23801(10) 0.57262(7) 0.51188(10) 0.0196(4) Uani 1 d . . . .
C31 C 0.29082(9) 0.54759(7) 0.51652(10) 0.0185(4) Uani 1 d . . . .
C32 C 0.28873(10) 0.50226(7) 0.49998(10) 0.0226(4) Uani 1 d . . . .
C33 C 0.23155(11) 0.48371(8) 0.48485(12) 0.0293(5) Uani 1 d . . . .
H33 H 0.2291 0.4538 0.4744 0.035 Uiso 1 calc . . R .
C34 C 0.17758(11) 0.50727(8) 0.48438(13) 0.0329(5) Uani 1 d C . . .
C35 C 0.18199(10) 0.55226(8) 0.49709(11) 0.0257(4) Uani 1 d . . . .
H35 H 0.1469 0.5691 0.4957 0.031 Uiso 1 calc . . R .
C36 C 0.34495(11) 0.47262(7) 0.50004(12) 0.0286(5) Uani 1 d . . . .
C37 C 0.33015(14) 0.42780(9) 0.46498(18) 0.0469(7) Uani 1 d . . . .
H37A H 0.3031 0.4118 0.4911 0.070 Uiso 1 calc . . GR .
H37B H 0.3668 0.4113 0.4637 0.070 Uiso 1 calc . . GR .
H37C H 0.3113 0.4324 0.4182 0.070 Uiso 1 calc . . GR .
C38 C 0.39271(11) 0.49450(8) 0.45964(12) 0.0307(5) Uani 1 d . . . .
H38A H 0.3756 0.5000 0.4124 0.046 Uiso 1 calc . . GR .
H38B H 0.4270 0.4753 0.4595 0.046 Uiso 1 calc . . GR .
H38C H 0.4054 0.5219 0.4817 0.046 Uiso 1 calc . . GR .
C39 C 0.37054(12) 0.46367(9) 0.57626(14) 0.0384(6) Uani 1 d . . . .
H39A H 0.3741 0.4910 0.6016 0.058 Uiso 1 calc . . GR .
H39B H 0.4097 0.4502 0.5774 0.058 Uiso 1 calc . . GR .
H39C H 0.3438 0.4442 0.5974 0.058 Uiso 1 calc . . GR .
C40 C 0.11602(14) 0.48466(11) 0.4686(2) 0.0576(10) Uani 1 d . . . .
C51 C 0.26801(14) 0.61266(10) 0.86521(14) 0.0415(6) Uani 1 d . . . .
H51A H 0.2957 0.6371 0.8751 0.050 Uiso 1 calc . . R .
H51B H 0.2831 0.5877 0.8935 0.050 Uiso 1 calc . . R .
C52 C 0.20621(14) 0.62511(9) 0.88187(14) 0.0419(6) Uani 1 d . . . .
H52A H 0.2069 0.6314 0.9313 0.050 Uiso 1 calc . . R .
H52B H 0.1919 0.6511 0.8556 0.050 Uiso 1 calc . . R .
C53 C 0.11031(14) 0.59175(11) 0.88682(14) 0.0460(7) Uani 1 d . . . .
H53A H 0.0897 0.6182 0.8684 0.055 Uiso 1 calc . . R .
H53B H 0.1144 0.5931 0.9374 0.055 Uiso 1 calc . . R .
C54 C 0.07539(13) 0.55153(11) 0.86134(15) 0.0454(7) Uani 1 d . . . .
H54A H 0.0967 0.5252 0.8787 0.055 Uiso 1 calc . . R .
H54B H 0.0359 0.5517 0.8780 0.055 Uiso 1 calc . . R .
C55 C 0.04318(14) 0.51320(10) 0.75572(18) 0.0493(7) Uani 1 d . . . .
H55A H 0.0232 0.5202 0.7097 0.059 Uiso 1 calc . . R .
H55B H 0.0129 0.5019 0.7836 0.059 Uiso 1 calc . . R .
C56 C 0.09040(15) 0.47827(9) 0.74930(18) 0.0487(7) Uani 1 d . . . .
H56A H 0.1087 0.4693 0.7952 0.058 Uiso 1 calc . . R .
H56B H 0.0722 0.4526 0.7253 0.058 Uiso 1 calc . . R .
C57 C 0.18167(14) 0.46674(9) 0.69884(15) 0.0423(6) Uani 1 d . . . .
H57A H 0.1666 0.4448 0.6646 0.051 Uiso 1 calc . . R .
H57B H 0.1962 0.4518 0.7420 0.051 Uiso 1 calc . . R .
C58 C 0.23172(14) 0.49284(9) 0.67274(14) 0.0415(6) Uani 1 d . . . .
H58A H 0.2635 0.4734 0.6606 0.050 Uiso 1 calc . . R .
H58B H 0.2165 0.5097 0.6316 0.050 Uiso 1 calc . . R .
C59 C 0.29630(12) 0.55318(8) 0.70871(13) 0.0349(5) Uani 1 d . . . .
H59A H 0.2775 0.5721 0.6718 0.042 Uiso 1 calc . . R .
H59B H 0.3308 0.5387 0.6923 0.042 Uiso 1 calc . . R .
C60 C 0.31573(12) 0.57970(9) 0.77330(15) 0.0391(6) Uani 1 d . . . .
H60A H 0.3330 0.5605 0.8106 0.047 Uiso 1 calc . . R .
H60B H 0.3461 0.6011 0.7638 0.047 Uiso 1 calc . . R .
C61 C 0.23318(9) 0.29203(7) 0.02910(11) 0.0209(4) Uani 1 d . . . .
C62 C 0.18732(10) 0.26023(7) 0.00317(12) 0.0261(4) Uani 1 d . . . .
C63 C 0.14123(10) 0.27243(8) -0.04784(12) 0.0283(5) Uani 1 d . . . .
H63 H 0.1119 0.2515 -0.0626 0.034 Uiso 1 calc . . R .
C64 C 0.13619(10) 0.31436(8) -0.07840(12) 0.0264(4) Uani 1 d . . . .
C65 C 0.18197(9) 0.34391(7) -0.05643(10) 0.0202(4) Uani 1 d . . . .
H65 H 0.1807 0.3717 -0.0768 0.024 Uiso 1 calc . . R .
C66 C 0.22972(9) 0.33414(6) -0.00549(10) 0.0183(4) Uani 1 d . . . .
C67 C 0.18785(12) 0.21412(8) 0.03584(14) 0.0375(6) Uani 1 d . . . .
C68 C 0.24833(14) 0.19130(8) 0.03019(17) 0.0455(7) Uani 1 d . . . .
H68A H 0.2527 0.1859 -0.0181 0.068 Uiso 1 calc . . GR .
H68B H 0.2495 0.1638 0.0550 0.068 Uiso 1 calc . . GR .
H68C H 0.2807 0.2099 0.0502 0.068 Uiso 1 calc . . GR .
C69 C 0.17516(14) 0.21842(10) 0.11261(16) 0.0476(7) Uani 1 d . . . .
H69A H 0.2014 0.2404 0.1356 0.071 Uiso 1 calc . . GR .
H69B H 0.1824 0.1906 0.1358 0.071 Uiso 1 calc . . GR .
H69C H 0.1338 0.2269 0.1141 0.071 Uiso 1 calc . . GR .
C70 C 0.13764(16) 0.18409(10) -0.0005(2) 0.0587(9) Uani 1 d . . . .
H70A H 0.0988 0.1966 0.0046 0.088 Uiso 1 calc . . GR .
H70B H 0.1406 0.1554 0.0205 0.088 Uiso 1 calc . . GR .
H70C H 0.1424 0.1817 -0.0493 0.088 Uiso 1 calc . . GR .
C71 C 0.08096(11) 0.32642(9) -0.12946(15) 0.0385(6) Uani 1 d . . . .
C72 C 0.08466(16) 0.37258(12) -0.1584(2) 0.0710(12) Uani 1 d . . . .
H72A H 0.0873 0.3935 -0.1207 0.106 Uiso 1 calc . . GR .
H72B H 0.0491 0.3785 -0.1902 0.106 Uiso 1 calc . . GR .
H72C H 0.1199 0.3750 -0.1827 0.106 Uiso 1 calc . . GR .
C73 C 0.02374(14) 0.32239(12) -0.0915(2) 0.0601(9) Uani 1 d . . . .
H73A H 0.0202 0.2927 -0.0752 0.090 Uiso 1 calc . . GR .
H73B H -0.0113 0.3297 -0.1232 0.090 Uiso 1 calc . . GR .
H73C H 0.0268 0.3423 -0.0524 0.090 Uiso 1 calc . . GR .
C74 C 0.07305(15) 0.29383(12) -0.19176(16) 0.0530(8) Uani 1 d . . . .
H74A H 0.1057 0.2976 -0.2198 0.080 Uiso 1 calc . . GR .
H74B H 0.0353 0.2996 -0.2197 0.080 Uiso 1 calc . . GR .
H74C H 0.0732 0.2642 -0.1744 0.080 Uiso 1 calc . . GR .
C75 C 0.27279(9) 0.37121(6) 0.02272(10) 0.0170(4) Uani 1 d . . . .
C76 C 0.26018(9) 0.38558(6) 0.09564(10) 0.0188(4) Uani 1 d . . . .
C77 C 0.29976(9) 0.41580(7) 0.12949(10) 0.0193(4) Uani 1 d . . . .
C78 C 0.28259(10) 0.44091(7) 0.18568(11) 0.0248(4) Uani 1 d . . . .
C79 C 0.22835(11) 0.42849(9) 0.21045(11) 0.0312(5) Uani 1 d . . . .
H79 H 0.2164 0.4438 0.2484 0.037 Uiso 1 calc . . R .
C80 C 0.19085(11) 0.39449(9) 0.18174(12) 0.0314(5) Uani 1 d . . . .
C81 C 0.20693(10) 0.37437(7) 0.12255(11) 0.0244(4) Uani 1 d . . . .
H81 H 0.1818 0.3530 0.1003 0.029 Uiso 1 calc . . R .
C82 C 0.31749(12) 0.48151(8) 0.21610(13) 0.0338(5) Uani 1 d . . . .
C83 C 0.38071(12) 0.46867(9) 0.24939(14) 0.0398(6) Uani 1 d . . . .
H83A H 0.3774 0.4479 0.2864 0.060 Uiso 1 calc . . GR .
H83B H 0.4017 0.4945 0.2680 0.060 Uiso 1 calc . . GR .
H83C H 0.4028 0.4555 0.2147 0.060 Uiso 1 calc . . GR .
C84 C 0.32169(15) 0.51532(9) 0.15663(16) 0.0456(7) Uani 1 d . . . .
H84A H 0.3387 0.5013 0.1187 0.068 Uiso 1 calc . . GR .
H84B H 0.3470 0.5395 0.1738 0.068 Uiso 1 calc . . GR .
H84C H 0.2820 0.5261 0.1405 0.068 Uiso 1 calc . . GR .
C85 C 0.28531(14) 0.50486(11) 0.27242(17) 0.0510(8) Uani 1 d . . . .
H85A H 0.2460 0.5145 0.2524 0.076 Uiso 1 calc . . GR .
H85B H 0.3088 0.5299 0.2899 0.076 Uiso 1 calc . . GR .
H85C H 0.2811 0.4848 0.3100 0.076 Uiso 1 calc . . GR .
C86 C 0.13281(13) 0.38216(11) 0.21307(15) 0.0452(7) Uani 1 d . . . .
C87 C 0.14783(18) 0.3680(2) 0.2876(2) 0.0937(18) Uani 1 d . . . .
H87A H 0.1747 0.3431 0.2896 0.141 Uiso 1 calc . . GR .
H87B H 0.1113 0.3599 0.3067 0.141 Uiso 1 calc . . GR .
H87C H 0.1671 0.3918 0.3143 0.141 Uiso 1 calc . . GR .
C88 C 0.0992(3) 0.3444(2) 0.1730(4) 0.140(3) Uani 1 d . . . .
H88A H 0.0942 0.3511 0.1240 0.209 Uiso 1 calc . . GR .
H88B H 0.0601 0.3407 0.1890 0.209 Uiso 1 calc . . GR .
H88C H 0.1220 0.3177 0.1809 0.209 Uiso 1 calc . . GR .
C89 C 0.09038(17) 0.42169(19) 0.2086(3) 0.0922(18) Uani 1 d . . . .
H89A H 0.1109 0.4465 0.2314 0.138 Uiso 1 calc . . GR .
H89B H 0.0552 0.4148 0.2311 0.138 Uiso 1 calc . . GR .
H89C H 0.0783 0.4287 0.1604 0.138 Uiso 1 calc . . GR .
C90 C 0.33997(9) 0.36041(6) 0.02809(10) 0.0165(4) Uani 1 d . . . .
C91 C 0.37945(9) 0.39024(6) 0.06513(10) 0.0174(4) Uani 1 d . . . .
C92 C 0.44236(9) 0.38828(7) 0.06030(10) 0.0199(4) Uani 1 d . . . .
C93 C 0.46241(9) 0.35149(7) 0.02518(10) 0.0217(4) Uani 1 d . . . .
H93 H 0.5038 0.3487 0.0230 0.026 Uiso 1 calc . . R .
C94 C 0.42475(10) 0.31896(7) -0.00662(11) 0.0223(4) Uani 1 d . . . .
C95 C 0.36275(9) 0.32515(7) -0.00661(10) 0.0195(4) Uani 1 d . . . .
H95 H 0.3360 0.3052 -0.0304 0.023 Uiso 1 calc . . R .
C96 C 0.48824(10) 0.42327(7) 0.08983(11) 0.0244(4) Uani 1 d . . . .
C97 C 0.46324(12) 0.46994(8) 0.07544(14) 0.0354(5) Uani 1 d . . . .
H97A H 0.4482 0.4726 0.0269 0.053 Uiso 1 calc . . GR .
H97B H 0.4949 0.4911 0.0870 0.053 Uiso 1 calc . . GR .
H97C H 0.4310 0.4753 0.1034 0.053 Uiso 1 calc . . GR .
C98 C 0.50520(11) 0.41583(8) 0.16853(12) 0.0315(5) Uani 1 d . . . .
H98A H 0.4690 0.4127 0.1909 0.047 Uiso 1 calc . . GR .
H98B H 0.5280 0.4406 0.1882 0.047 Uiso 1 calc . . GR .
H98C H 0.5292 0.3896 0.1757 0.047 Uiso 1 calc . . GR .
C99 C 0.54797(11) 0.42092(10) 0.05591(14) 0.0381(6) Uani 1 d . . . .
H99A H 0.5676 0.3932 0.0673 0.057 Uiso 1 calc . . GR .
H99B H 0.5741 0.4446 0.0733 0.057 Uiso 1 calc . . GR .
H99C H 0.5393 0.4235 0.0061 0.057 Uiso 1 calc . . GR .
C100 C 0.44826(10) 0.27809(8) -0.04251(12) 0.0275(5) Uani 1 d . . . .
C101 C 0.51699(11) 0.27284(10) -0.02756(15) 0.0400(6) Uani 1 d . . . .
H10D H 0.5366 0.2969 -0.0483 0.060 Uiso 1 calc . . GR .
H10E H 0.5290 0.2455 -0.0471 0.060 Uiso 1 calc . . GR .
H10F H 0.5285 0.2728 0.0220 0.060 Uiso 1 calc . . GR .
C102 C 0.43177(12) 0.28187(9) -0.12172(13) 0.0374(6) Uani 1 d . . . .
H10G H 0.3888 0.2857 -0.1320 0.056 Uiso 1 calc . . GR .
H10H H 0.4440 0.2555 -0.1439 0.056 Uiso 1 calc . . GR .
H10I H 0.4522 0.3068 -0.1389 0.056 Uiso 1 calc . . GR .
C103 C 0.41874(12) 0.23647(8) -0.01634(13) 0.0342(5) Uani 1 d . . . .
H10J H 0.4299 0.2334 0.0330 0.051 Uiso 1 calc . . GR .
H10K H 0.4323 0.2111 -0.0400 0.051 Uiso 1 calc . . GR .
H10L H 0.3755 0.2389 -0.0256 0.051 Uiso 1 calc . . GR .
C110 C 0.2700(2) 0.16077(16) 0.2710(3) 0.0933(19) Uani 1 d . . . .
H11A H 0.2336 0.1567 0.2390 0.112 Uiso 1 calc . . R .
H11B H 0.2641 0.1473 0.3154 0.112 Uiso 1 calc . . R .
C111 C 0.3222(2) 0.14073(11) 0.2424(2) 0.0860(17) Uani 1 d . . . .
H11C H 0.3587 0.1455 0.2742 0.103 Uiso 1 calc . . R .
H11D H 0.3161 0.1092 0.2370 0.103 Uiso 1 calc . . R .
C112 C 0.3816(2) 0.14991(10) 0.1475(2) 0.0831(16) Uani 1 d . . . .
H11E H 0.3746 0.1532 0.0972 0.100 Uiso 1 calc . . R .
H11F H 0.3918 0.1193 0.1575 0.100 Uiso 1 calc . . R .
C113 C 0.43501(16) 0.17892(10) 0.17577(19) 0.0569(9) Uani 1 d . . . .
H11G H 0.4454 0.1739 0.2254 0.068 Uiso 1 calc . . R .
H11H H 0.4701 0.1724 0.1519 0.068 Uiso 1 calc . . R .
C114 C 0.46281(12) 0.25422(9) 0.18294(14) 0.0372(6) Uani 1 d . . . .
H11I H 0.4931 0.2533 0.1505 0.045 Uiso 1 calc . . R .
H11J H 0.4823 0.2477 0.2294 0.045 Uiso 1 calc . . R .
C115 C 0.43363(12) 0.29855(8) 0.18167(13) 0.0352(5) Uani 1 d . . . .
H11K H 0.4640 0.3214 0.1908 0.042 Uiso 1 calc . . R .
H11L H 0.4111 0.3040 0.1363 0.042 Uiso 1 calc . . R .
C116 C 0.35660(13) 0.33642(8) 0.23214(15) 0.0410(6) Uani 1 d . . . .
H11M H 0.3318 0.3382 0.1874 0.049 Uiso 1 calc . . R .
H11N H 0.3812 0.3628 0.2384 0.049 Uiso 1 calc . . R .
C117 C 0.31798(15) 0.33220(12) 0.28930(17) 0.0538(8) Uani 1 d . . . .
H11O H 0.3428 0.3283 0.3337 0.065 Uiso 1 calc . . R .
H11P H 0.2935 0.3585 0.2920 0.065 Uiso 1 calc . . R .
C118 C 0.26282(17) 0.27394(17) 0.33383(18) 0.0718(13) Uani 1 d . . . .
H11Q H 0.2327 0.2916 0.3537 0.086 Uiso 1 calc . . R .
H11R H 0.2976 0.2706 0.3687 0.086 Uiso 1 calc . . R .
C119 C 0.23780(16) 0.23080(18) 0.3130(2) 0.0832(16) Uani 1 d . . . .
H11S H 0.2272 0.2150 0.3537 0.100 Uiso 1 calc . . R .
H11T H 0.2015 0.2343 0.2805 0.100 Uiso 1 calc . . R .
C44 C 0.26925(11) 0.63492(8) 0.44364(13) 0.0311(5) Uani 1 d . . . .
C45 C 0.31244(14) 0.66746(10) 0.44028(18) 0.0468(7) Uani 1 d . . . .
H45 H 0.3286 0.6822 0.4805 0.056 Uiso 1 calc . . R .
C46 C 0.33157(19) 0.67802(13) 0.3747(3) 0.0742(13) Uani 1 d . . . .
H46 H 0.3614 0.6993 0.3722 0.089 Uiso 1 calc . . R .
C47 C 0.3067(2) 0.65732(13) 0.3146(2) 0.0737(13) Uani 1 d . . . .
H47 H 0.3186 0.6653 0.2717 0.088 Uiso 1 calc . . R .
C48 C 0.2650(2) 0.62545(11) 0.31817(17) 0.0646(11) Uani 1 d . . . .
H48 H 0.2488 0.6111 0.2776 0.077 Uiso 1 calc . . R .
C49 C 0.24608(16) 0.61382(9) 0.38212(14) 0.0453(7) Uani 1 d . . . .
H49 H 0.2175 0.5916 0.3838 0.054 Uiso 1 calc . . R .
C104 C 0.26336(9) 0.41301(6) -0.02432(10) 0.0181(4) Uani 1 d . . . .
C109 C 0.22286(11) 0.44585(8) -0.01034(11) 0.0273(5) Uani 1 d . . . .
H109 H 0.2019 0.4432 0.0285 0.033 Uiso 1 calc . . R .
C108 C 0.21318(13) 0.48245(8) -0.05337(13) 0.0361(6) Uani 1 d . . . .
H108 H 0.1862 0.5042 -0.0427 0.043 Uiso 1 calc . . R .
C107 C 0.24321(13) 0.48691(8) -0.11200(12) 0.0342(5) Uani 1 d . . . .
H107 H 0.2364 0.5112 -0.1412 0.041 Uiso 1 calc . . R .
C106 C 0.28347(12) 0.45450(8) -0.12622(12) 0.0317(5) Uani 1 d . . . .
H106 H 0.3039 0.4570 -0.1656 0.038 Uiso 1 calc . . R .
C105 C 0.29410(10) 0.41809(7) -0.08261(11) 0.0244(4) Uani 1 d . . . .
H105 H 0.3221 0.3969 -0.0926 0.029 Uiso 1 calc . . R .
C120 C 0.5486(2) 0.42086(17) 0.6688(2) 0.0857(15) Uani 1 d . . . .
H12J H 0.5915 0.4172 0.6791 0.128 Uiso 1 calc . . GR .
H12K H 0.5401 0.4484 0.6452 0.128 Uiso 1 calc . . GR .
H12L H 0.5324 0.3971 0.6394 0.128 Uiso 1 calc . . GR .
C121 C 0.52030(16) 0.42052(11) 0.73445(17) 0.0537(8) Uani 1 d . . . .
C122 C 0.5414(2) 0.39190(13) 0.7894(2) 0.0780(14) Uani 1 d . . . .
H122 H 0.5742 0.3736 0.7849 0.094 Uiso 1 calc . . R .
C123 C 0.5148(3) 0.39078(16) 0.8476(2) 0.0868(16) Uani 1 d . . . .
H123 H 0.5297 0.3718 0.8833 0.104 Uiso 1 calc . . R .
C124 C 0.4629(3) 0.41859(19) 0.85695(18) 0.096(2) Uani 1 d . . . .
H124 H 0.4434 0.4171 0.8971 0.115 Uiso 1 calc . . R .
C125 C 0.4449(2) 0.44605(18) 0.8055(3) 0.0867(15) Uani 1 d . . . .
H125 H 0.4129 0.4651 0.8100 0.104 Uiso 1 calc . . R .
C126 C 0.47398(15) 0.44694(11) 0.74328(16) 0.0507(7) Uani 1 d . . . .
H126 H 0.4602 0.4665 0.7079 0.061 Uiso 1 calc . . R .
C12A C 0.1722(7) 0.7178(9) 0.1078(10) 0.082(7) Uani 0.35(3) d B 1 . .
H12D H 0.1826 0.7484 0.1054 0.123 Uiso 0.35(3) calc B 1 GR .
H12E H 0.1659 0.7104 0.1549 0.123 Uiso 0.35(3) calc B 1 GR .
H12F H 0.1358 0.7122 0.0773 0.123 Uiso 0.35(3) calc B 1 GR .
C12B C 0.1673(5) 0.6872(9) 0.1267(9) 0.135(7) Uani 0.65(3) d B 2 . .
H12G H 0.1803 0.6876 0.1760 0.202 Uiso 0.65(3) calc B 2 GR .
H12H H 0.1447 0.6608 0.1149 0.202 Uiso 0.65(3) calc B 2 GR .
H12I H 0.1423 0.7124 0.1145 0.202 Uiso 0.65(3) calc B 2 GR .
C127 C 0.2256(2) 0.6887(3) 0.0843(3) 0.111(2) Uani 1 d . . . .
C128 C 0.2451(3) 0.71694(16) 0.0363(4) 0.103(2) Uani 1 d B . . .
H128 H 0.2241 0.7428 0.0241 0.123 Uiso 1 calc . . R .
C129 C 0.2975(3) 0.70609(19) 0.0059(3) 0.0927(16) Uani 1 d . . . .
H129 H 0.3118 0.7254 -0.0260 0.111 Uiso 1 calc B . R .
C130 C 0.3274(2) 0.66815(18) 0.0219(3) 0.0830(14) Uani 1 d B . . .
H130 H 0.3616 0.6607 0.0009 0.100 Uiso 1 calc . . R .
C131 C 0.3069(2) 0.64191(18) 0.0682(3) 0.0908(15) Uani 1 d . . . .
H131 H 0.3279 0.6159 0.0796 0.109 Uiso 1 calc B . R .
C132 C 0.2574(3) 0.6504(2) 0.0998(3) 0.1048(19) Uani 1 d B . . .
H132 H 0.2448 0.6306 0.1319 0.126 Uiso 1 calc . . R .
C134 C 0.9003(4) 0.4152(4) 0.7716(6) 0.134(3) Uani 0.45 d . . . U
H134 H 0.9158 0.4074 0.7305 0.161 Uiso 0.45 calc . . R .
C135 C 0.8811(4) 0.4582(3) 0.7810(6) 0.135(3) Uani 0.45 d . . G U
H135 H 0.8837 0.4791 0.7461 0.162 Uiso 0.45 calc . . R .
C136 C 0.8579(4) 0.4699(3) 0.8424(7) 0.135(3) Uani 0.45 d . . G U
H14G H 0.8450 0.4986 0.8487 0.162 Uiso 0.45 calc . . R .
C137 C 0.8539(4) 0.4386(4) 0.8945(6) 0.135(3) Uani 0.45 d . . G U
H14H H 0.8384 0.4465 0.9356 0.162 Uiso 0.45 calc . . R .
C138 C 0.8732(4) 0.3957(3) 0.8851(6) 0.134(3) Uani 0.45 d . . G U
H138 H 0.8706 0.3748 0.9200 0.161 Uiso 0.45 calc . . R .
C139 C 0.8964(4) 0.3840(3) 0.8237(7) 0.134(3) Uani 0.45 d . . G U
H139 H 0.9093 0.3552 0.8174 0.161 Uiso 0.45 calc . . R .
C41 C 0.0797(2) 0.49551(19) 0.5375(3) 0.0441(14) Uani 0.540(6) d C 1 . .
H41A H 0.1055 0.4887 0.5795 0.066 Uiso 0.540(6) calc C 1 GR .
H41B H 0.0437 0.4779 0.5352 0.066 Uiso 0.540(6) calc C 1 GR .
H41C H 0.0691 0.5262 0.5374 0.066 Uiso 0.540(6) calc C 1 GR .
C43 C 0.1231(3) 0.43166(19) 0.4837(4) 0.0564(18) Uani 0.540(6) d C 1 . .
H43A H 0.1462 0.4186 0.4499 0.085 Uiso 0.540(6) calc C 1 GR .
H43B H 0.0838 0.4183 0.4803 0.085 Uiso 0.540(6) calc C 1 GR .
H43C H 0.1436 0.4270 0.5298 0.085 Uiso 0.540(6) calc C 1 GR .
C42 C 0.0846(3) 0.4954(3) 0.4087(3) 0.064(2) Uani 0.540(6) d C 1 . .
H42A H 0.0753 0.5263 0.4088 0.097 Uiso 0.540(6) calc C 1 GR .
H42B H 0.0477 0.4787 0.4027 0.097 Uiso 0.540(6) calc C 1 GR .
H42C H 0.1080 0.4891 0.3710 0.097 Uiso 0.540(6) calc C 1 GR .
C43' C 0.0625(3) 0.5212(2) 0.4487(4) 0.0456(17) Uani 0.460(6) d C 2 . .
H43D H 0.0555 0.5374 0.4899 0.068 Uiso 0.460(6) calc C 2 R .
H43E H 0.0259 0.5065 0.4303 0.068 Uiso 0.460(6) calc C 2 R .
H43F H 0.0747 0.5413 0.4144 0.068 Uiso 0.460(6) calc C 2 R .
C42' C 0.1002(3) 0.4556(2) 0.5161(5) 0.057(2) Uani 0.460(6) d C 2 . .
H42D H 0.1005 0.4699 0.5606 0.085 Uiso 0.460(6) calc C 2 R .
H42E H 0.1286 0.4316 0.5203 0.085 Uiso 0.460(6) calc C 2 R .
H42F H 0.0604 0.4445 0.5015 0.085 Uiso 0.460(6) calc C 2 R .
C41' C 0.1166(4) 0.4631(4) 0.3882(5) 0.084(4) Uani 0.460(6) d C 2 . .
H41D H 0.1559 0.4672 0.3730 0.126 Uiso 0.460(6) calc C 2 R .
H41E H 0.0867 0.4775 0.3562 0.126 Uiso 0.460(6) calc C 2 R .
H41F H 0.1077 0.4321 0.3894 0.126 Uiso 0.460(6) calc C 2 R .

loop_
_atom_site_aniso_label
_atom_site_aniso_U_11
_atom_site_aniso_U_22
_atom_site_aniso_U_33
_atom_site_aniso_U_23
_atom_site_aniso_U_13
_atom_site_aniso_U_12
Na2 0.0270(5) 0.0300(5) 0.0386(5) 0.0133(4) -0.0027(4) -0.0045(4)
Na1 0.0290(5) 0.0262(4) 0.0246(4) 0.0053(3) 0.0088(3) 0.0032(3)
C14C 0.078(4) 0.077(6) 0.060(5) 0.011(4) 0.041(4) 0.017(4)
C14A 0.104(7) 0.093(6) 0.094(6) -0.002(4) 0.025(5) 0.011(6)
C14B 0.077(3) 0.085(2) 0.065(2) 0.0177(19) 0.040(2) 0.008(2)
C15B 0.079(3) 0.087(3) 0.067(2) 0.0167(19) 0.038(2) 0.009(2)
C16B 0.081(3) 0.089(3) 0.069(2) 0.0123(19) 0.035(2) 0.012(2)
C17B 0.079(3) 0.087(3) 0.070(2) 0.0114(19) 0.036(2) 0.014(2)
C18B 0.079(3) 0.085(3) 0.069(2) 0.0143(18) 0.037(2) 0.011(2)
C19B 0.078(3) 0.084(2) 0.067(2) 0.0156(18) 0.040(2) 0.010(2)
O1 0.0167(7) 0.0198(7) 0.0212(7) 0.0036(5) 0.0068(5) 0.0046(5)
O2 0.0181(7) 0.0193(7) 0.0263(7) -0.0023(5) 0.0105(6) 0.0033(5)
O7 0.0337(9) 0.0401(9) 0.0308(8) -0.0024(7) 0.0070(7) 0.0038(7)
O3 0.0354(10) 0.0413(10) 0.0385(9) -0.0040(7) 0.0123(8) 0.0063(8)
O4 0.0351(10) 0.0416(10) 0.0405(10) 0.0134(7) 0.0104(8) 0.0000(8)
O5 0.0467(11) 0.0291(9) 0.0519(11) 0.0055(7) 0.0192(9) -0.0028(8)
O6 0.0417(10) 0.0332(9) 0.0253(7) 0.0033(6) 0.0149(7) -0.0031(7)
O8 0.0216(8) 0.0232(7) 0.0283(7) 0.0066(6) -0.0008(6) -0.0021(6)
O9 0.0210(7) 0.0175(7) 0.0202(6) -0.0027(5) 0.0057(5) -0.0024(5)
O10 0.0440(13) 0.0718(16) 0.0797(16) 0.0506(14) -0.0033(11) -0.0160(11)
O11 0.0710(17) 0.0321(11) 0.0914(18) 0.0209(11) -0.0441(15) -0.0092(11)
O12 0.0333(9) 0.0287(9) 0.0437(9) -0.0031(7) -0.0062(7) 0.0056(7)
O13 0.0355(9) 0.0274(8) 0.0289(8) 0.0076(6) 0.0047(7) 0.0056(7)
O14 0.0374(11) 0.0773(15) 0.0338(9) 0.0159(9) 0.0076(8) 0.0157(10)
C1 0.0151(9) 0.0164(9) 0.0226(9) -0.0002(7) 0.0046(7) -0.0007(7)
C2 0.0170(10) 0.0214(9) 0.0250(10) 0.0028(7) 0.0068(8) 0.0032(8)
C3 0.0195(11) 0.0310(11) 0.0360(12) 0.0081(9) 0.0106(9) 0.0115(9)
C4 0.0323(13) 0.0382(13) 0.0341(12) 0.0155(10) 0.0117(10) 0.0152(10)
C5 0.0274(12) 0.0298(11) 0.0289(10) 0.0098(9) 0.0149(9) 0.0070(9)
C6 0.0179(10) 0.0187(9) 0.0248(10) 0.0033(7) 0.0082(8) 0.0040(8)
C7 0.0193(10) 0.0340(12) 0.0289(11) 0.0074(9) 0.0112(9) 0.0089(9)
C8 0.0203(11) 0.0458(14) 0.0402(13) 0.0131(10) 0.0099(10) -0.0029(10)
C9 0.0414(14) 0.0345(12) 0.0279(11) -0.0029(9) 0.0145(10) 0.0098(10)
C10 0.0338(14) 0.0565(17) 0.0473(15) 0.0180(12) 0.0268(12) 0.0237(13)
C11 0.0547(19) 0.071(2) 0.0554(17) 0.0427(16) 0.0258(15) 0.0362(17)
C12 0.089(3) 0.174(6) 0.084(3) 0.066(4) -0.033(3) 0.021(4)
C13 0.127(4) 0.071(3) 0.120(4) 0.056(3) 0.033(3) 0.047(3)
C14 0.169(5) 0.232(7) 0.112(4) 0.141(5) 0.096(4) 0.150(6)
C15 0.0220(11) 0.0209(10) 0.0247(10) 0.0053(7) 0.0125(8) 0.0047(8)
C16 0.0168(10) 0.0169(9) 0.0324(10) 0.0025(8) 0.0114(8) 0.0003(7)
C17 0.0187(10) 0.0173(9) 0.0274(10) 0.0031(7) 0.0144(8) 0.0024(8)
C18 0.0184(10) 0.0242(10) 0.0275(10) 0.0035(8) 0.0127(8) -0.0001(8)
C19 0.0191(11) 0.0256(11) 0.0365(11) -0.0026(9) 0.0090(9) -0.0033(8)
C20 0.0207(11) 0.0243(11) 0.0441(12) -0.0080(9) 0.0156(10) -0.0038(8)
C21 0.0188(10) 0.0179(10) 0.0437(12) -0.0025(8) 0.0146(9) 0.0014(8)
C22 0.0175(10) 0.0325(11) 0.0269(11) 0.0009(8) 0.0103(8) 0.0032(8)
C23 0.0187(11) 0.0484(14) 0.0297(12) 0.0040(10) 0.0117(9) 0.0041(10)
C24 0.0244(11) 0.0350(12) 0.0313(11) -0.0005(9) 0.0077(9) 0.0108(9)
C25 0.0185(11) 0.0443(14) 0.0384(12) -0.0023(10) 0.0107(9) 0.0012(10)
C26 0.0220(12) 0.0318(12) 0.0608(16) -0.0192(11) 0.0151(11) -0.0034(9)
C27 0.0279(14) 0.0567(18) 0.089(2) -0.0457(18) 0.0236(15) -0.0062(13)
C28 0.0483(17) 0.0444(15) 0.0501(16) -0.0246(12) 0.0201(13) -0.0113(13)
C29 0.0394(15) 0.0259(12) 0.075(2) -0.0162(12) 0.0119(14) -0.0039(11)
C30 0.0213(10) 0.0219(10) 0.0173(9) 0.0005(7) 0.0098(8) 0.0035(8)
C31 0.0173(10) 0.0223(10) 0.0175(9) 0.0016(7) 0.0094(7) -0.0002(8)
C32 0.0272(11) 0.0218(10) 0.0210(9) -0.0011(7) 0.0124(8) 0.0033(8)
C33 0.0331(13) 0.0254(11) 0.0313(11) -0.0115(8) 0.0113(9) -0.0002(9)
C34 0.0247(12) 0.0344(13) 0.0410(13) -0.0167(10) 0.0104(10) -0.0025(10)
C35 0.0210(11) 0.0309(11) 0.0261(10) -0.0072(8) 0.0068(8) 0.0026(9)
C36 0.0322(12) 0.0234(11) 0.0325(11) -0.0010(8) 0.0141(10) 0.0071(9)
C37 0.0421(16) 0.0264(13) 0.076(2) -0.0133(12) 0.0234(14) 0.0053(11)
C38 0.0304(12) 0.0314(12) 0.0334(11) -0.0064(9) 0.0175(10) 0.0074(9)
C39 0.0350(14) 0.0386(13) 0.0438(14) 0.0127(10) 0.0134(11) 0.0163(11)
C40 0.0299(15) 0.0419(16) 0.101(3) -0.0415(18) 0.0101(16) -0.0053(12)
C51 0.0423(15) 0.0474(15) 0.0345(13) -0.0036(11) 0.0040(11) -0.0071(12)
C52 0.0532(17) 0.0406(14) 0.0322(12) -0.0079(10) 0.0064(12) 0.0027(12)
C53 0.0493(17) 0.0617(18) 0.0311(12) 0.0087(12) 0.0223(12) 0.0188(14)
C54 0.0330(14) 0.0666(19) 0.0395(14) 0.0231(13) 0.0162(11) 0.0124(13)
C55 0.0340(15) 0.0493(17) 0.0661(19) 0.0126(14) 0.0121(13) -0.0082(12)
C56 0.0495(17) 0.0341(14) 0.0653(18) 0.0121(12) 0.0194(15) -0.0082(12)
C57 0.0517(17) 0.0299(13) 0.0466(14) -0.0078(10) 0.0113(13) -0.0001(11)
C58 0.0528(17) 0.0406(14) 0.0341(12) -0.0073(10) 0.0179(12) 0.0040(12)
C59 0.0372(14) 0.0375(13) 0.0337(12) 0.0077(10) 0.0204(10) 0.0060(11)
C60 0.0271(13) 0.0405(14) 0.0510(15) 0.0015(11) 0.0103(11) -0.0009(11)
C61 0.0148(9) 0.0221(10) 0.0257(10) 0.0022(8) 0.0022(8) -0.0001(8)
C62 0.0236(11) 0.0219(10) 0.0327(11) 0.0039(8) 0.0026(9) -0.0052(8)
C63 0.0219(11) 0.0274(11) 0.0350(11) 0.0028(9) 0.0006(9) -0.0083(9)
C64 0.0170(10) 0.0307(11) 0.0312(11) 0.0034(9) 0.0013(9) -0.0047(8)
C65 0.0173(10) 0.0209(10) 0.0231(9) 0.0026(7) 0.0049(8) 0.0000(8)
C66 0.0145(9) 0.0179(9) 0.0232(9) 0.0001(7) 0.0055(8) 0.0005(7)
C67 0.0360(14) 0.0255(12) 0.0478(14) 0.0128(10) -0.0089(11) -0.0106(10)
C68 0.0488(17) 0.0226(12) 0.0608(17) 0.0093(11) -0.0115(13) -0.0005(11)
C69 0.0384(15) 0.0492(16) 0.0542(16) 0.0278(13) 0.0015(12) -0.0134(12)
C70 0.058(2) 0.0327(14) 0.078(2) 0.0203(14) -0.0229(17) -0.0229(14)
C71 0.0202(12) 0.0428(14) 0.0496(15) 0.0097(11) -0.0084(11) -0.0073(10)
C72 0.0417(18) 0.059(2) 0.103(3) 0.039(2) -0.0326(19) -0.0117(16)
C73 0.0240(14) 0.061(2) 0.095(3) 0.0075(18) 0.0018(15) 0.0027(13)
C74 0.0410(16) 0.067(2) 0.0469(16) 0.0114(14) -0.0122(13) -0.0137(14)
C75 0.0152(9) 0.0173(9) 0.0192(9) 0.0002(7) 0.0050(7) 0.0008(7)
C76 0.0189(10) 0.0188(9) 0.0194(9) 0.0031(7) 0.0052(8) 0.0038(7)
C77 0.0202(10) 0.0217(9) 0.0168(9) 0.0028(7) 0.0050(7) 0.0026(8)
C78 0.0261(11) 0.0265(11) 0.0218(10) -0.0022(8) 0.0025(8) 0.0081(9)
C79 0.0295(12) 0.0447(13) 0.0211(10) -0.0051(9) 0.0097(9) 0.0117(10)
C80 0.0236(12) 0.0436(13) 0.0289(11) 0.0046(9) 0.0112(9) 0.0061(10)
C81 0.0191(10) 0.0298(11) 0.0256(10) 0.0048(8) 0.0074(8) 0.0006(8)
C82 0.0338(13) 0.0322(12) 0.0354(12) -0.0158(10) 0.0038(10) 0.0066(10)
C83 0.0342(14) 0.0472(15) 0.0367(13) -0.0221(11) -0.0013(11) 0.0032(11)
C84 0.0521(17) 0.0239(12) 0.0599(17) -0.0063(11) 0.0028(14) 0.0000(11)
C85 0.0447(16) 0.0542(17) 0.0539(17) -0.0330(14) 0.0050(13) 0.0118(14)
C86 0.0275(14) 0.071(2) 0.0406(14) 0.0041(13) 0.0188(11) 0.0032(13)
C87 0.046(2) 0.168(5) 0.073(3) 0.060(3) 0.0289(19) 0.010(3)
C88 0.109(4) 0.182(6) 0.149(5) -0.076(5) 0.106(4) -0.092(5)
C89 0.0331(18) 0.150(5) 0.100(3) 0.063(3) 0.034(2) 0.036(2)
C90 0.0158(10) 0.0184(9) 0.0162(8) 0.0022(7) 0.0048(7) -0.0007(7)
C91 0.0192(10) 0.0172(9) 0.0171(8) 0.0020(7) 0.0073(7) -0.0010(7)
C92 0.0184(10) 0.0258(10) 0.0166(9) 0.0020(7) 0.0070(7) -0.0032(8)
C93 0.0158(10) 0.0306(11) 0.0201(9) -0.0009(8) 0.0076(7) -0.0009(8)
C94 0.0187(10) 0.0262(10) 0.0233(9) -0.0002(8) 0.0077(8) 0.0008(8)
C95 0.0179(10) 0.0204(9) 0.0210(9) -0.0028(7) 0.0053(8) -0.0022(7)
C96 0.0213(11) 0.0277(11) 0.0254(10) -0.0003(8) 0.0083(8) -0.0077(8)
C97 0.0348(13) 0.0281(12) 0.0431(13) 0.0039(10) 0.0032(11) -0.0149(10)
C98 0.0314(12) 0.0353(12) 0.0275(11) -0.0021(9) 0.0022(9) -0.0093(10)
C99 0.0249(12) 0.0509(15) 0.0411(13) -0.0115(11) 0.0145(10) -0.0186(11)
C100 0.0218(11) 0.0328(12) 0.0289(11) -0.0095(9) 0.0079(9) 0.0016(9)
C101 0.0235(12) 0.0483(15) 0.0491(14) -0.0175(12) 0.0081(11) 0.0073(11)
C102 0.0372(14) 0.0465(14) 0.0298(12) -0.0128(10) 0.0098(10) 0.0037(11)
C103 0.0349(13) 0.0277(12) 0.0406(13) -0.0098(9) 0.0069(10) 0.0052(10)
C110 0.067(3) 0.085(3) 0.118(4) 0.075(3) -0.033(3) -0.036(2)
C111 0.112(4) 0.0321(16) 0.099(3) 0.0350(18) -0.051(3) -0.027(2)
C112 0.118(4) 0.0228(14) 0.093(3) -0.0130(15) -0.055(3) 0.0137(18)
C113 0.058(2) 0.0385(15) 0.068(2) -0.0112(14) -0.0205(16) 0.0225(14)
C114 0.0248(12) 0.0519(15) 0.0351(12) -0.0067(11) 0.0039(10) -0.0023(11)
C115 0.0387(14) 0.0317(12) 0.0357(12) 0.0057(9) 0.0069(10) -0.0127(10)
C116 0.0436(15) 0.0241(11) 0.0515(15) 0.0008(10) -0.0107(12) 0.0052(11)
C117 0.0426(17) 0.065(2) 0.0523(17) -0.0137(14) -0.0030(13) 0.0207(15)
C118 0.049(2) 0.126(4) 0.0424(17) 0.036(2) 0.0143(15) 0.028(2)
C119 0.0388(18) 0.140(4) 0.073(2) 0.075(3) 0.0168(17) 0.010(2)
C44 0.0331(12) 0.0286(11) 0.0364(12) 0.0164(9) 0.0241(10) 0.0157(10)
C45 0.0391(15) 0.0406(15) 0.0650(18) 0.0272(13) 0.0255(14) 0.0061(12)
C46 0.068(2) 0.053(2) 0.111(3) 0.048(2) 0.051(2) 0.0085(17)
C47 0.118(4) 0.058(2) 0.056(2) 0.0196(17) 0.060(2) 0.024(2)
C48 0.116(3) 0.0450(17) 0.0414(16) 0.0142(13) 0.0460(19) 0.0261(19)
C49 0.072(2) 0.0385(14) 0.0303(13) 0.0083(10) 0.0262(13) 0.0158(13)
C104 0.0190(10) 0.0188(9) 0.0166(9) 0.0001(7) 0.0017(7) -0.0026(8)
C109 0.0330(12) 0.0290(11) 0.0213(10) 0.0022(8) 0.0096(9) 0.0084(9)
C108 0.0475(15) 0.0304(12) 0.0308(12) 0.0016(9) 0.0059(11) 0.0175(11)
C107 0.0491(15) 0.0257(11) 0.0277(11) 0.0095(9) 0.0034(10) 0.0019(10)
C106 0.0395(13) 0.0311(12) 0.0261(10) 0.0083(9) 0.0105(10) -0.0021(10)
C105 0.0280(11) 0.0238(10) 0.0224(10) 0.0005(8) 0.0071(8) 0.0005(8)
C120 0.095(3) 0.088(3) 0.079(3) -0.022(2) 0.029(2) -0.047(3)
C121 0.057(2) 0.0510(18) 0.0526(17) -0.0048(13) 0.0046(15) -0.0252(15)
C122 0.100(3) 0.0467(19) 0.078(3) 0.0128(17) -0.030(2) -0.031(2)
C123 0.130(5) 0.072(3) 0.053(2) 0.0061(19) -0.011(3) -0.045(3)
C124 0.145(5) 0.113(4) 0.0329(17) -0.010(2) 0.023(2) -0.093(4)
C125 0.071(3) 0.102(3) 0.089(3) -0.044(3) 0.015(2) -0.038(3)
C126 0.0497(18) 0.0522(17) 0.0477(16) 0.0023(13) -0.0057(13) -0.0165(14)
C12A 0.045(7) 0.091(14) 0.112(11) -0.011(9) 0.017(7) 0.009(7)
C12B 0.086(7) 0.143(17) 0.185(13) -0.033(12) 0.059(8) -0.019(7)
C127 0.057(3) 0.173(7) 0.100(4) -0.036(4) -0.005(3) 0.026(4)
C128 0.115(5) 0.057(3) 0.122(4) -0.034(3) -0.040(4) 0.026(3)
C129 0.108(4) 0.086(3) 0.082(3) -0.016(2) -0.001(3) -0.044(3)
C130 0.055(2) 0.093(3) 0.099(3) -0.050(3) 0.002(2) -0.009(2)
C131 0.067(3) 0.078(3) 0.121(4) -0.009(3) -0.017(3) 0.003(2)
C132 0.076(3) 0.146(5) 0.090(4) 0.026(3) -0.001(3) -0.020(4)
C134 0.080(4) 0.111(4) 0.202(8) 0.040(5) -0.026(4) -0.007(4)
C135 0.081(4) 0.112(4) 0.202(8) 0.040(5) -0.025(4) -0.007(4)
C136 0.082(4) 0.112(4) 0.202(8) 0.039(5) -0.025(4) -0.008(4)
C137 0.081(4) 0.111(4) 0.202(8) 0.039(5) -0.026(4) -0.008(4)
C138 0.080(4) 0.112(4) 0.202(8) 0.040(5) -0.026(4) -0.008(4)
C139 0.079(4) 0.111(4) 0.202(8) 0.040(5) -0.026(4) -0.007(4)
C41 0.025(2) 0.051(3) 0.057(3) 0.000(2) 0.008(2) -0.008(2)
C43 0.045(3) 0.034(3) 0.089(5) -0.013(3) 0.006(3) -0.011(3)
C42 0.045(4) 0.094(5) 0.052(3) -0.012(3) -0.006(3) -0.017(4)
C43' 0.021(3) 0.047(3) 0.067(4) -0.017(3) -0.002(3) -0.001(2)
C42' 0.034(3) 0.043(4) 0.092(6) 0.007(4) 0.004(4) -0.014(3)
C41' 0.042(4) 0.123(8) 0.086(6) -0.081(6) 0.003(4) -0.017(5)

loop_
_atom_type_symbol
_atom_type_description
_atom_type_scat_dispersion_real
_atom_type_scat_dispersion_imag
_atom_type_scat_source
C C 0.0181 0.0091 'International Tables Vol C Tables 4.2.6.8 and 6.1.1.4'
H H 0.0000 0.0000 'International Tables Vol C Tables 4.2.6.8 and 6.1.1.4'
Na Na 0.1353 0.1239 'International Tables Vol C Tables 4.2.6.8 and 6.1.1.4'
O O 0.0492 0.0322 'International Tables Vol C Tables 4.2.6.8 and 6.1.1.4'

loop_
_geom_angle_atom_site_label_1
_geom_angle_atom_site_label_2
_geom_angle_atom_site_label_3
_geom_angle
O8 Na2 O10 141.48(8)
O8 Na2 O11 121.25(8)
O8 Na2 O12 109.27(7)
O8 Na2 O13 103.65(6)
O8 Na2 O14 101.38(7)
O10 Na2 O11 64.06(11)
O10 Na2 O13 102.36(8)
O10 Na2 O14 64.95(9)
O12 Na2 O10 106.88(8)
O12 Na2 O11 65.42(8)
O12 Na2 O13 66.81(6)
O12 Na2 O14 127.88(8)
O13 Na2 O11 122.28(7)
O14 Na2 O11 128.81(9)
O14 Na2 O13 65.58(7)
O1 Na1 O7 96.45(6)
O1 Na1 O3 141.25(7)
O1 Na1 O4 128.75(7)
O1 Na1 O5 111.58(7)
O1 Na1 O6 98.83(6)
O1 Na1 C58 89.32(7)
O1 Na1 C59 79.26(6)
O7 Na1 O3 63.81(6)
O7 Na1 O4 126.77(7)
O7 Na1 O6 66.27(6)
O7 Na1 C58 91.74(8)
O7 Na1 C59 49.82(7)
O3 Na1 O4 63.18(6)
O3 Na1 C58 122.30(7)
O3 Na1 C59 106.05(7)
O4 Na1 C58 112.42(7)
O4 Na1 C59 148.29(7)
O5 Na1 O7 127.95(7)
O5 Na1 O3 106.58(7)
O5 Na1 O4 65.35(7)
O5 Na1 O6 66.71(7)
O5 Na1 C58 47.99(7)
O5 Na1 C59 92.35(7)
O6 Na1 O3 102.14(6)
O6 Na1 O4 121.52(6)
O6 Na1 C58 26.45(7)
O6 Na1 C59 27.86(6)
C59 Na1 C58 45.53(8)
C15B C14B C14A 116.5(8)
C15B C14B C19B 120.0
C19B C14B C14A 119.9(7)
C16B C15B C14B 120.0
C15B C16B C17B 120.0
C18B C17B C16B 120.0
C17B C18B C14C 119.0(8)
C17B C18B C19B 120.0
C19B C18B C14C 120.9(7)
C18B C19B C14B 120.0
C1 O1 Na1 150.95(13)
C17 O2 C31 117.90(15)
C51 O7 Na1 120.72(16)
C51 O7 C60 114.2(2)
C60 O7 Na1 113.42(15)
C52 O3 Na1 108.67(14)
C53 O3 Na1 115.51(16)
C53 O3 C52 113.4(2)
C54 O4 Na1 115.07(16)
C55 O4 Na1 110.60(16)
C55 O4 C54 114.4(2)
C56 O5 Na1 120.09(17)
C57 O5 Na1 115.63(16)
C57 O5 C56 112.8(2)
C58 O6 Na1 101.52(16)
C59 O6 Na1 96.24(13)
C59 O6 C58 113.85(18)
C61 O8 Na2 154.58(14)
C91 O9 C77 118.07(15)
C110 O10 Na2 117.2(3)
C110 O10 C119 114.5(3)
C119 O10 Na2 110.61(18)
C111 O11 Na2 112.0(3)
C112 O11 Na2 110.07(19)
C112 O11 C111 115.7(3)
C113 O12 Na2 121.4(2)
C113 O12 C114 113.0(2)
C114 O12 Na2 115.76(14)
C115 O13 Na2 99.37(14)
C115 O13 C116 112.5(2)
C116 O13 Na2 95.91(14)
C117 O14 Na2 113.13(16)
C118 O14 Na2 118.7(3)
C118 O14 C117 113.2(3)
O1 C1 C2 123.31(17)
O1 C1 C6 121.53(18)
C6 C1 C2 115.16(18)
C1 C2 C7 118.92(18)
C3 C2 C1 120.57(18)
C3 C2 C7 120.48(18)
C2 C3 C4 124.0(2)
C3 C4 C11 121.0(2)
C5 C4 C3 115.9(2)
C5 C4 C11 123.1(2)
C4 C5 C6 123.00(19)
C1 C6 C15 118.77(17)
C5 C6 C1 121.29(18)
C5 C6 C15 119.94(17)
C2 C7 C8 108.45(19)
C9 C7 C2 110.17(19)
C9 C7 C8 111.96(19)
C9 C7 C10 106.2(2)
C10 C7 C2 112.91(18)
C10 C7 C8 107.2(2)
C4 C11 C13 109.2(3)
C12 C11 C4 110.6(3)
C12 C11 C13 106.6(4)
C12 C11 C14 112.8(5)
C14 C11 C4 111.3(3)
C14 C11 C13 106.1(5)
C6 C15 C44 109.65(16)
C16 C15 C6 113.62(17)
C16 C15 C30 106.53(17)
C16 C15 C44 108.02(18)
C30 C15 C6 113.51(17)
C30 C15 C44 105.01(16)
C17 C16 C15 116.57(19)
C21 C16 C15 123.79(19)
C21 C16 C17 119.3(2)
O2 C17 C18 119.60(18)
C16 C17 O2 119.2(2)
C16 C17 C18 121.06(19)
C17 C18 C22 124.06(19)
C19 C18 C17 116.00(19)
C19 C18 C22 119.7(2)
C20 C19 C18 123.7(2)
C19 C20 C26 119.0(2)
C21 C20 C19 117.5(2)
C21 C20 C26 123.4(2)
C20 C21 C16 121.0(2)
C18 C22 C23 108.17(18)
C24 C22 C18 110.54(17)
C24 C22 C23 110.82(19)
C24 C22 C25 107.9(2)
C25 C22 C18 112.40(18)
C25 C22 C23 107.02(18)
C20 C26 C27 110.8(2)
C28 C26 C20 110.8(2)
C28 C26 C27 107.4(3)
C28 C26 C29 109.0(2)
C29 C26 C20 109.0(2)
C29 C26 C27 109.8(2)
C31 C30 C15 116.89(19)
C35 C30 C15 122.62(19)
C35 C30 C31 120.04(19)
O2 C31 C32 119.75(18)
C30 C31 O2 119.46(18)
C30 C31 C32 120.7(2)
C31 C32 C36 124.3(2)
C33 C32 C31 116.6(2)
C33 C32 C36 119.16(19)
C32 C33 C34 124.0(2)
C33 C34 C40 121.4(2)
C35 C34 C33 117.3(2)
C35 C34 C40 121.3(2)
C34 C35 C30 121.1(2)
C37 C36 C32 112.5(2)
C37 C36 C38 106.57(19)
C37 C36 C39 107.5(2)
C38 C36 C32 110.83(18)
C39 C36 C32 108.42(17)
C39 C36 C38 111.0(2)
C34 C40 C41 104.9(3)
C34 C40 C43 109.8(3)
C34 C40 C43' 110.6(3)
C34 C40 C41' 104.8(4)
C41 C40 C41' 150.1(4)
C43 C40 C41 95.6(4)
C43 C40 C43' 139.3(4)
C43 C40 C41' 76.7(5)
C42 C40 C34 115.8(4)
C42 C40 C41 113.0(4)
C42 C40 C43 115.4(5)
C42 C40 C43' 48.0(4)
C42 C40 C42' 127.1(5)
C42 C40 C41' 49.6(5)
C43' C40 C41 69.3(3)
C43' C40 C41' 97.5(5)
C42' C40 C34 117.1(4)
C42' C40 C41 53.1(4)
C42' C40 C43 42.6(4)
C42' C40 C43' 111.3(5)
C42' C40 C41' 113.6(6)
O7 C51 C52 108.0(2)
O3 C52 C51 106.6(2)
O3 C53 C54 106.8(2)
O4 C54 C53 108.1(2)
O4 C55 C56 111.5(2)
O5 C56 C55 107.1(2)
O5 C57 C58 107.2(2)
O6 C58 Na1 52.03(12)
O6 C58 C57 106.5(2)
C57 C58 Na1 84.70(15)
O6 C59 Na1 55.90(11)
O6 C59 C60 106.32(18)
C60 C59 Na1 87.59(14)
O7 C60 C59 107.9(2)
O8 C61 C62 122.80(19)
O8 C61 C66 121.54(19)
C66 C61 C62 115.63(19)
C61 C62 C67 119.5(2)
C63 C62 C61 120.0(2)
C63 C62 C67 120.3(2)
C62 C63 C64 123.9(2)
C63 C64 C71 120.5(2)
C65 C64 C63 116.0(2)
C65 C64 C71 123.4(2)
C64 C65 C66 123.51(19)
C61 C66 C75 119.21(18)
C65 C66 C61 120.74(18)
C65 C66 C75 119.22(17)
C62 C67 C69 108.8(2)
C62 C67 C70 112.3(2)
C68 C67 C62 110.5(2)
C68 C67 C69 111.4(2)
C68 C67 C70 107.3(3)
C69 C67 C70 106.4(2)
C64 C71 C73 108.8(2)
C64 C71 C74 111.0(2)
C72 C71 C64 112.7(2)
C72 C71 C73 109.3(3)
C72 C71 C74 108.1(3)
C73 C71 C74 106.8(3)
C66 C75 C104 110.66(16)
C76 C75 C66 111.20(16)
C76 C75 C104 106.02(15)
C90 C75 C66 115.75(16)
C90 C75 C76 106.33(16)
C90 C75 C104 106.30(15)
C77 C76 C75 116.70(17)
C77 C76 C81 120.74(19)
C81 C76 C75 121.85(19)
O9 C77 C78 120.04(19)
C76 C77 O9 119.43(17)
C76 C77 C78 120.41(19)
C77 C78 C82 123.8(2)
C79 C78 C77 115.8(2)
C79 C78 C82 120.3(2)
C78 C79 C80 124.2(2)
C79 C80 C86 121.0(2)
C81 C80 C79 117.0(2)
C81 C80 C86 121.9(2)
C80 C81 C76 120.9(2)
C78 C82 C84 108.6(2)
C78 C82 C85 112.5(2)
C83 C82 C78 110.9(2)
C83 C82 C84 110.4(2)
C83 C82 C85 107.5(2)
C85 C82 C84 106.8(2)
C87 C86 C80 110.0(3)
C87 C86 C88 108.1(5)
C87 C86 C89 110.4(3)
C88 C86 C80 111.7(2)
C89 C86 C80 109.3(3)
C89 C86 C88 107.3(4)
C91 C90 C75 116.73(17)
C95 C90 C75 122.90(18)
C95 C90 C91 120.13(18)
O9 C91 C90 119.41(18)
O9 C91 C92 120.04(18)
C90 C91 C92 120.49(18)
C91 C92 C96 124.55(18)
C93 C92 C91 115.88(19)
C93 C92 C96 119.57(18)
C94 C93 C92 124.59(19)
C93 C94 C95 116.83(19)
C93 C94 C100 123.40(19)
C95 C94 C100 119.75(19)
C90 C95 C94 121.38(19)
C92 C96 C98 109.99(17)
C92 C96 C99 112.21(18)
C97 C96 C92 111.02(19)
C97 C96 C98 110.90(19)
C97 C96 C99 106.09(19)
C98 C96 C99 106.5(2)
C101 C100 C94 112.49(19)
C101 C100 C102 108.4(2)
C101 C100 C103 108.0(2)
C102 C100 C94 109.4(2)
C102 C100 C103 109.0(2)
C103 C100 C94 109.56(17)
O10 C110 C111 106.9(3)
O11 C111 C110 108.9(3)
O11 C112 C113 112.8(3)
O12 C113 C112 106.3(3)
O12 C114 C115 107.0(2)
O13 C115 C114 106.78(19)
O13 C116 C117 107.1(2)
O14 C117 C116 107.1(2)
O14 C118 C119 107.6(3)
O10 C119 C118 108.7(3)
C45 C44 C15 121.4(2)
C45 C44 C49 118.6(2)
C49 C44 C15 120.0(2)
C44 C45 C46 119.0(4)
C47 C46 C45 120.9(4)
C48 C47 C46 119.9(3)
C47 C48 C49 120.4(4)
C48 C49 C44 121.1(3)
C109 C104 C75 121.18(17)
C105 C104 C75 120.97(18)
C105 C104 C109 117.84(19)
C108 C109 C104 121.2(2)
C107 C108 C109 120.6(2)
C106 C107 C108 118.6(2)
C107 C106 C105 121.0(2)
C104 C105 C106 120.7(2)
C122 C121 C120 120.8(4)
C126 C121 C120 121.1(4)
C126 C121 C122 118.1(4)
C123 C122 C121 120.6(5)
C122 C123 C124 121.7(4)
C125 C124 C123 116.6(4)
C124 C125 C126 121.0(5)
C121 C126 C125 121.8(4)
C12A C127 C12B 36.8(7)
C128 C127 C12A 98.6(12)
C128 C127 C12B 134.2(12)
C128 C127 C132 118.7(5)
C132 C127 C12A 142.4(12)
C132 C127 C12B 107.0(12)
C127 C128 C129 118.6(5)
C130 C129 C128 121.1(5)
C131 C130 C129 118.2(5)
C130 C131 C132 123.8(6)
C131 C132 C127 119.6(6)
C135 C134 C139 120.0
C136 C135 C134 120.0
C135 C136 C137 120.0
C138 C137 C136 120.0
C139 C138 C137 120.0
C138 C139 C134 120.0

loop_
_geom_bond_atom_site_label_1
_geom_bond_atom_site_label_2
_geom_bond_distance
Na2 O8 2.2698(17)
Na2 O10 2.479(2)
Na2 O11 2.648(2)
Na2 O12 2.446(2)
Na2 O13 2.528(2)
Na2 O14 2.519(2)
Na1 O1 2.2768(16)
Na1 O7 2.482(2)
Na1 O3 2.5754(19)
Na1 O4 2.6349(19)
Na1 O5 2.468(2)
Na1 O6 2.516(2)
Na1 C58 3.127(3)
Na1 C59 3.021(3)
C14C C18B 1.45(2)
C14A C14B 1.544(11)
C14B C15B 1.3900
C14B C19B 1.3900
C15B C16B 1.3900
C16B C17B 1.3900
C17B C18B 1.3900
C18B C19B 1.3900
O1 C1 1.294(3)
O2 C17 1.400(2)
O2 C31 1.401(3)
O7 C51 1.417(3)
O7 C60 1.425(3)
O3 C52 1.425(4)
O3 C53 1.414(3)
O4 C54 1.419(3)
O4 C55 1.414(4)
O5 C56 1.426(3)
O5 C57 1.425(3)
O6 C58 1.422(3)
O6 C59 1.420(3)
O8 C61 1.297(3)
O9 C77 1.406(2)
O9 C91 1.398(2)
O10 C110 1.411(6)
O10 C119 1.456(5)
O11 C111 1.426(5)
O11 C112 1.398(6)
O12 C113 1.415(3)
O12 C114 1.423(3)
O13 C115 1.419(3)
O13 C116 1.422(3)
O14 C117 1.434(4)
O14 C118 1.402(4)
C1 C2 1.443(3)
C1 C6 1.439(3)
C2 C3 1.388(3)
C2 C7 1.535(3)
C3 C4 1.394(3)
C4 C5 1.392(3)
C4 C11 1.539(3)
C5 C6 1.396(3)
C6 C15 1.542(3)
C7 C8 1.540(3)
C7 C9 1.530(3)
C7 C10 1.532(3)
C11 C12 1.486(7)
C11 C13 1.552(7)
C11 C14 1.509(5)
C15 C16 1.513(3)
C15 C30 1.517(3)
C15 C44 1.568(3)
C16 C17 1.395(3)
C16 C21 1.391(3)
C17 C18 1.402(3)
C18 C19 1.396(3)
C18 C22 1.539(3)
C19 C20 1.395(3)
C20 C21 1.383(4)
C20 C26 1.537(3)
C22 C23 1.548(3)
C22 C24 1.527(3)
C22 C25 1.529(3)
C26 C27 1.541(3)
C26 C28 1.527(5)
C26 C29 1.528(4)
C30 C31 1.393(3)
C30 C35 1.391(3)
C31 C32 1.411(3)
C32 C33 1.391(3)
C32 C36 1.540(3)
C33 C34 1.396(3)
C34 C35 1.388(3)
C34 C40 1.531(4)
C36 C37 1.537(3)
C36 C38 1.538(3)
C36 C39 1.537(3)
C40 C41 1.663(6)
C40 C43 1.638(7)
C40 C42 1.320(8)
C40 C43' 1.641(7)
C40 C42' 1.347(8)
C40 C41' 1.683(7)
C51 C52 1.496(4)
C53 C54 1.499(5)
C55 C56 1.507(4)
C57 C58 1.499(4)
C59 C60 1.503(4)
C61 C62 1.451(3)
C61 C66 1.439(3)
C62 C63 1.387(3)
C62 C67 1.533(3)
C63 C64 1.401(3)
C64 C65 1.386(3)
C64 C71 1.528(3)
C65 C66 1.393(3)
C66 C75 1.536(3)
C67 C68 1.528(4)
C67 C69 1.542(4)
C67 C70 1.546(4)
C71 C72 1.513(4)
C71 C73 1.544(4)
C71 C74 1.549(4)
C75 C76 1.527(3)
C75 C90 1.522(3)
C75 C104 1.558(3)
C76 C77 1.382(3)
C76 C81 1.389(3)
C77 C78 1.411(3)
C78 C79 1.399(3)
C78 C82 1.536(3)
C79 C80 1.400(4)
C80 C81 1.376(3)
C80 C86 1.533(3)
C82 C83 1.528(4)
C82 C84 1.548(4)
C82 C85 1.539(3)
C86 C87 1.500(5)
C86 C88 1.528(6)
C86 C89 1.523(5)
C90 C91 1.399(3)
C90 C95 1.387(3)
C91 C92 1.415(3)
C92 C93 1.404(3)
C92 C96 1.536(3)
C93 C94 1.391(3)
C94 C95 1.392(3)
C94 C100 1.540(3)
C96 C97 1.535(3)
C96 C98 1.536(3)
C96 C99 1.548(3)
C100 C101 1.532(3)
C100 C102 1.532(3)
C100 C103 1.535(3)
C110 C111 1.471(8)
C112 C113 1.528(5)
C114 C115 1.492(4)
C116 C117 1.478(5)
C118 C119 1.460(7)
C44 C45 1.384(4)
C44 C49 1.393(4)
C45 C46 1.415(5)
C46 C47 1.377(7)
C47 C48 1.346(6)
C48 C49 1.392(4)
C104 C109 1.390(3)
C104 C105 1.389(3)
C109 C108 1.387(3)
C108 C107 1.383(4)
C107 C106 1.379(4)
C106 C105 1.391(3)
C120 C121 1.475(5)
C121 C122 1.407(5)
C121 C126 1.332(5)
C122 C123 1.325(7)
C123 C124 1.458(8)
C124 C125 1.321(8)
C125 C126 1.425(6)
C12A C127 1.587(14)
C12B C127 1.609(12)
C127 C128 1.369(10)
C127 C132 1.374(9)
C128 C129 1.401(8)
C129 C130 1.348(8)
C130 C131 1.315(8)
C131 C132 1.343(8)
C134 C135 1.3900
C134 C139 1.3900
C135 C136 1.3900
C136 C137 1.3900
C137 C138 1.3900
C138 C139 1.3900

loop_
_geom_torsion_atom_site_label_1
_geom_torsion_atom_site_label_2
_geom_torsion_atom_site_label_3
_geom_torsion_atom_site_label_4
_geom_torsion
Na2 O8 C61 C62 -17.7(5)
Na2 O8 C61 C66 160.1(2)
Na2 O10 C110 C111 52.2(3)
Na2 O10 C119 C118 -57.8(3)
Na2 O11 C111 C110 42.9(4)
Na2 O11 C112 C113 44.8(3)
Na2 O12 C113 C112 39.4(4)
Na2 O12 C114 C115 -21.4(2)
Na2 O13 C115 C114 -70.80(19)
Na2 O13 C116 C117 77.3(2)
Na2 O14 C117 C116 13.0(3)
Na2 O14 C118 C119 -30.0(3)
Na1 O1 C1 C2 -0.6(4)
Na1 O1 C1 C6 179.42(18)
Na1 O7 C51 C52 -26.0(3)
Na1 O7 C60 C59 12.0(2)
Na1 O3 C52 C51 -60.8(2)
Na1 O3 C53 C54 52.3(2)
Na1 O4 C54 C53 43.1(3)
Na1 O4 C55 C56 46.3(3)
Na1 O5 C56 C55 39.8(3)
Na1 O5 C57 C58 -23.6(3)
Na1 O6 C58 C57 -69.3(2)
Na1 O6 C59 C60 75.46(19)
Na1 C59 C60 O7 -9.06(18)
C14C C18B C19B C14B 178.1(7)
C14A C14B C15B C16B 158.4(10)
C14A C14B C19B C18B -157.7(11)
C14B C15B C16B C17B 0.0
C15B C14B C19B C18B 0.0
C15B C16B C17B C18B 0.0
C16B C17B C18B C14C -178.2(7)
C16B C17B C18B C19B 0.0
C17B C18B C19B C14B 0.0
C19B C14B C15B C16B 0.0
O1 Na1 O7 C51 141.60(19)
O1 Na1 O7 C60 -77.49(16)
O1 Na1 O3 C52 -31.5(2)
O1 Na1 O3 C53 97.2(2)
O1 Na1 O4 C54 -148.23(18)
O1 Na1 O4 C55 80.26(19)
O1 Na1 O5 C56 -136.8(2)
O1 Na1 O5 C57 82.37(18)
O1 Na1 O6 C58 -70.17(14)
O1 Na1 O6 C59 45.77(14)
O1 Na1 C58 O6 111.63(14)
O1 Na1 C58 C57 -132.66(17)
O1 Na1 C59 O6 -133.89(14)
O1 Na1 C59 C60 114.51(15)
O1 C1 C2 C3 -176.8(2)
O1 C1 C2 C7 1.1(3)
O1 C1 C6 C5 177.0(2)
O1 C1 C6 C15 -2.8(3)
O2 C17 C18 C19 -172.24(17)
O2 C17 C18 C22 12.8(3)
O2 C31 C32 C33 177.88(18)
O2 C31 C32 C36 -0.2(3)
O7 Na1 O1 C1 -117.0(3)
O7 Na1 O3 C52 34.07(16)
O7 Na1 O3 C53 162.9(2)
O7 Na1 O4 C54 -7.0(2)
O7 Na1 O4 C55 -138.52(17)
O7 Na1 O5 C56 105.7(2)
O7 Na1 O5 C57 -35.1(2)
O7 Na1 O6 C58 -163.37(15)
O7 Na1 O6 C59 -47.43(13)
O7 Na1 C58 O6 15.20(14)
O7 Na1 C58 C57 130.91(17)
O7 Na1 C59 O6 118.07(15)
O7 Na1 C59 C60 6.47(13)
O7 C51 C52 O3 57.0(3)
O3 Na1 O1 C1 -61.7(3)
O3 Na1 O7 C51 -3.39(18)
O3 Na1 O7 C60 137.52(17)
O3 Na1 O4 C54 -12.61(18)
O3 Na1 O4 C55 -144.12(19)
O3 Na1 O5 C56 36.3(2)
O3 Na1 O5 C57 -104.52(18)
O3 Na1 O6 C58 142.63(14)
O3 Na1 O6 C59 -101.44(14)
O3 Na1 C58 O6 -44.59(16)
O3 Na1 C58 C57 71.12(19)
O3 Na1 C59 O6 85.63(14)
O3 Na1 C59 C60 -25.97(16)
O3 C53 C54 O4 -62.0(3)
O4 Na1 O1 C1 32.7(3)
O4 Na1 O7 C51 -9.0(2)
O4 Na1 O7 C60 131.95(16)
O4 Na1 O3 C52 -150.93(17)
O4 Na1 O3 C53 -22.13(18)
O4 Na1 O5 C56 -12.8(2)
O4 Na1 O5 C57 -153.64(19)
O4 Na1 O6 C58 76.79(15)
O4 Na1 O6 C59 -167.27(13)
O4 Na1 C58 O6 -116.14(14)
O4 Na1 C58 C57 -0.42(19)
O4 Na1 C59 O6 20.9(2)
O4 Na1 C59 C60 -90.7(2)
O4 C55 C56 O5 -56.8(3)
O5 Na1 O1 C1 107.8(3)
O5 Na1 O7 C51 -94.5(2)
O5 Na1 O7 C60 46.39(18)
O5 Na1 O3 C52 158.72(16)
O5 Na1 O3 C53 -72.48(19)
O5 Na1 O4 C54 113.10(19)
O5 Na1 O4 C55 -18.41(17)
O5 Na1 O6 C58 39.61(14)
O5 Na1 O6 C59 155.55(14)
O5 Na1 C58 O6 -127.99(17)
O5 Na1 C58 C57 -12.28(15)
O5 Na1 C59 O6 -22.36(13)
O5 Na1 C59 C60 -133.96(15)
O5 C57 C58 Na1 16.64(19)
O5 C57 C58 O6 64.4(3)
O6 Na1 O1 C1 176.1(3)
O6 Na1 O7 C51 -121.56(19)
O6 Na1 O7 C60 19.34(15)
O6 Na1 O3 C52 89.70(17)
O6 Na1 O3 C53 -141.50(18)
O6 Na1 O4 C54 75.5(2)
O6 Na1 O4 C55 -56.05(19)
O6 Na1 O5 C56 132.7(2)
O6 Na1 O5 C57 -8.17(17)
O6 Na1 C58 C57 115.7(2)
O6 Na1 C59 C60 -111.6(2)
O6 C59 C60 O7 -62.4(3)
O8 Na2 O10 C110 86.7(3)
O8 Na2 O10 C119 -47.1(3)
O8 Na2 O11 C111 -148.7(2)
O8 Na2 O11 C112 81.0(2)
O8 Na2 O12 C113 -130.0(2)
O8 Na2 O12 C114 86.63(17)
O8 Na2 O13 C115 -64.36(14)
O8 Na2 O13 C116 49.68(15)
O8 Na2 O14 C117 -81.09(18)
O8 Na2 O14 C118 142.7(2)
O8 C61 C62 C63 172.9(2)
O8 C61 C62 C67 -3.1(3)
O8 C61 C66 C65 -172.88(18)
O8 C61 C66 C75 -3.4(3)
O9 C77 C78 C79 -174.66(19)
O9 C77 C78 C82 9.4(3)
O9 C91 C92 C93 173.89(17)
O9 C91 C92 C96 -6.7(3)
O10 Na2 O8 C61 -32.3(4)
O10 Na2 O11 C111 -12.4(3)
O10 Na2 O11 C112 -142.7(2)
O10 Na2 O12 C113 36.5(2)
O10 Na2 O12 C114 -106.90(18)
O10 Na2 O13 C115 144.31(15)
O10 Na2 O13 C116 -101.65(16)
O10 Na2 O14 C117 137.0(2)
O10 Na2 O14 C118 0.8(2)
O10 C110 C111 O11 -61.8(4)
O11 Na2 O8 C61 54.3(4)
O11 Na2 O10 C110 -21.6(3)
O11 Na2 O10 C119 -155.5(3)
O11 Na2 O12 C113 -13.6(2)
O11 Na2 O12 C114 -156.99(19)
O11 Na2 O13 C115 77.35(17)
O11 Na2 O13 C116 -168.62(16)
O11 Na2 O14 C117 131.68(18)
O11 Na2 O14 C118 -4.5(3)
O11 C112 C113 O12 -55.5(4)
O12 Na2 O8 C61 126.6(3)
O12 Na2 O10 C110 -72.5(3)
O12 Na2 O10 C119 153.6(3)
O12 Na2 O11 C111 112.9(3)
O12 Na2 O11 C112 -17.4(2)
O12 Na2 O13 C115 41.04(14)
O12 Na2 O13 C116 155.07(16)
O12 Na2 O14 C117 44.6(2)
O12 Na2 O14 C118 -91.6(2)
O12 C114 C115 O13 65.0(3)
O13 Na2 O8 C61 -163.5(3)
O13 Na2 O10 C110 -141.7(3)
O13 Na2 O10 C119 84.4(3)
O13 Na2 O11 C111 76.1(3)
O13 Na2 O11 C112 -54.2(2)
O13 Na2 O12 C113 133.0(2)
O13 Na2 O12 C114 -10.39(16)
O13 Na2 O14 C117 18.88(17)
O13 Na2 O14 C118 -117.3(2)
O13 C116 C117 O14 -64.1(3)
O14 Na2 O8 C61 -96.2(3)
O14 Na2 O10 C110 163.0(3)
O14 Na2 O10 C119 29.1(3)
O14 Na2 O11 C111 -7.1(3)
O14 Na2 O11 C112 -137.3(2)
O14 Na2 O12 C113 107.5(2)
O14 Na2 O12 C114 -35.8(2)
O14 Na2 O13 C115 -160.82(15)
O14 Na2 O13 C116 -46.79(15)
O14 C118 C119 O10 56.8(3)
C1 C2 C3 C4 -0.9(4)
C1 C2 C7 C8 -64.9(3)
C1 C2 C7 C9 57.9(3)
C1 C2 C7 C10 176.5(2)
C1 C6 C15 C16 -61.2(2)
C1 C6 C15 C30 60.7(2)
C1 C6 C15 C44 177.78(19)
C2 C1 C6 C5 -3.0(3)
C2 C1 C6 C15 177.25(18)
C2 C3 C4 C5 -1.6(4)
C2 C3 C4 C11 176.2(3)
C3 C2 C7 C8 112.9(2)
C3 C2 C7 C9 -124.2(2)
C3 C2 C7 C10 -5.7(3)
C3 C4 C5 C6 1.8(4)
C3 C4 C11 C12 -54.8(5)
C3 C4 C11 C13 62.2(4)
C3 C4 C11 C14 179.0(5)
C4 C5 C6 C1 0.5(4)
C4 C5 C6 C15 -179.7(2)
C5 C4 C11 C12 122.8(4)
C5 C4 C11 C13 -120.1(4)
C5 C4 C11 C14 -3.4(6)
C5 C6 C15 C16 119.0(2)
C5 C6 C15 C30 -119.1(2)
C5 C6 C15 C44 -2.0(3)
C6 C1 C2 C3 3.2(3)
C6 C1 C2 C7 -179.00(19)
C6 C15 C16 C17 173.10(17)
C6 C15 C16 C21 -14.1(3)
C6 C15 C30 C31 -170.32(17)
C6 C15 C30 C35 17.3(3)
C6 C15 C44 C45 96.2(3)
C6 C15 C44 C49 -82.5(3)
C7 C2 C3 C4 -178.7(2)
C11 C4 C5 C6 -175.9(3)
C15 C16 C17 O2 -16.0(3)
C15 C16 C17 C18 159.97(18)
C15 C16 C21 C20 -168.6(2)
C15 C30 C31 O2 10.4(3)
C15 C30 C31 C32 -166.58(17)
C15 C30 C35 C34 169.9(2)
C15 C44 C45 C46 -178.9(3)
C15 C44 C49 C48 177.8(3)
C16 C15 C30 C31 -44.5(2)
C16 C15 C30 C35 143.15(19)
C16 C15 C44 C45 -28.1(3)
C16 C15 C44 C49 153.2(2)
C16 C17 C18 C19 11.8(3)
C16 C17 C18 C22 -163.16(19)
C17 O2 C31 C30 25.8(2)
C17 O2 C31 C32 -157.20(17)
C17 C16 C21 C20 4.1(3)
C17 C18 C19 C20 -1.7(3)
C17 C18 C22 C23 54.3(3)
C17 C18 C22 C24 -67.2(3)
C17 C18 C22 C25 172.2(2)
C18 C19 C20 C21 -6.9(3)
C18 C19 C20 C26 176.6(2)
C19 C18 C22 C23 -120.5(2)
C19 C18 C22 C24 118.0(2)
C19 C18 C22 C25 -2.6(3)
C19 C20 C21 C16 5.6(3)
C19 C20 C26 C27 -167.5(3)
C19 C20 C26 C28 -48.3(3)
C19 C20 C26 C29 71.6(3)
C21 C16 C17 O2 170.82(18)
C21 C16 C17 C18 -13.2(3)
C21 C20 C26 C27 16.2(4)
C21 C20 C26 C28 135.4(2)
C21 C20 C26 C29 -104.8(3)
C22 C18 C19 C20 173.5(2)
C26 C20 C21 C16 -178.0(2)
C30 C15 C16 C17 47.4(2)
C30 C15 C16 C21 -139.79(19)
C30 C15 C44 C45 -141.5(2)
C30 C15 C44 C49 39.8(3)
C30 C31 C32 C33 -5.2(3)
C30 C31 C32 C36 176.79(18)
C31 O2 C17 C16 -22.9(3)
C31 O2 C17 C18 161.11(17)
C31 C30 C35 C34 -2.2(3)
C31 C32 C33 C34 0.8(3)
C31 C32 C36 C37 -167.6(2)
C31 C32 C36 C38 -48.3(3)
C31 C32 C36 C39 73.7(3)
C32 C33 C34 C35 2.7(4)
C32 C33 C34 C40 -178.9(3)
C33 C32 C36 C37 14.5(3)
C33 C32 C36 C38 133.7(2)
C33 C32 C36 C39 -104.3(2)
C33 C34 C35 C30 -2.0(3)
C33 C34 C40 C41 123.7(3)
C33 C34 C40 C43 21.9(5)
C33 C34 C40 C42 -111.0(5)
C33 C34 C40 C43' -163.2(3)
C33 C34 C40 C42' 67.9(5)
C33 C34 C40 C41' -59.1(6)
C35 C30 C31 O2 -177.09(17)
C35 C30 C31 C32 6.0(3)
C35 C34 C40 C41 -57.9(4)
C35 C34 C40 C43 -159.7(4)
C35 C34 C40 C42 67.4(5)
C35 C34 C40 C43' 15.2(5)
C35 C34 C40 C42' -113.8(5)
C35 C34 C40 C41' 119.3(5)
C36 C32 C33 C34 179.0(2)
C40 C34 C35 C30 179.6(3)
C51 O7 C60 C59 155.6(2)
C52 O3 C53 C54 178.7(2)
C53 O3 C52 C51 169.3(2)
C54 O4 C55 C56 -85.5(3)
C55 O4 C54 C53 172.8(2)
C56 O5 C57 C58 -167.3(2)
C57 O5 C56 C55 -178.3(2)
C58 Na1 O1 C1 151.3(3)
C58 Na1 O7 C51 -128.89(19)
C58 Na1 O7 C60 12.01(17)
C58 Na1 O3 C52 108.35(17)
C58 Na1 O3 C53 -122.85(19)
C58 Na1 O4 C54 103.44(19)
C58 Na1 O4 C55 -28.08(19)
C58 Na1 O5 C56 155.1(2)
C58 Na1 O5 C57 14.30(17)
C58 Na1 O6 C59 115.94(19)
C58 Na1 C59 O6 -34.14(13)
C58 Na1 C59 C60 -145.74(18)
C58 O6 C59 Na1 105.5(2)
C58 O6 C59 C60 -179.0(2)
C59 Na1 O1 C1 -164.0(3)
C59 Na1 O7 C51 -148.3(2)
C59 Na1 O7 C60 -7.43(15)
C59 Na1 O3 C52 61.24(17)
C59 Na1 O3 C53 -169.96(18)
C59 Na1 O4 C54 64.2(2)
C59 Na1 O4 C55 -67.3(2)
C59 Na1 O5 C56 143.8(2)
C59 Na1 O5 C57 2.99(18)
C59 Na1 O6 C58 -115.94(19)
C59 Na1 C58 O6 36.08(13)
C59 Na1 C58 C57 151.8(2)
C59 O6 C58 Na1 -102.21(19)
C59 O6 C58 C57 -171.5(2)
C60 O7 C51 C52 -166.6(2)
C61 C62 C63 C64 1.5(4)
C61 C62 C67 C68 -57.6(3)
C61 C62 C67 C69 65.1(3)
C61 C62 C67 C70 -177.3(3)
C61 C66 C75 C76 -65.0(2)
C61 C66 C75 C90 56.4(2)
C61 C66 C75 C104 177.40(17)
C62 C61 C66 C65 5.0(3)
C62 C61 C66 C75 174.53(17)
C62 C63 C64 C65 2.1(3)
C62 C63 C64 C71 -174.5(2)
C63 C62 C67 C68 126.4(2)
C63 C62 C67 C69 -111.0(3)
C63 C62 C67 C70 6.6(4)
C63 C64 C65 C66 -2.1(3)
C63 C64 C71 C72 -178.3(3)
C63 C64 C71 C73 60.3(3)
C63 C64 C71 C74 -56.9(3)
C64 C65 C66 C61 -1.6(3)
C64 C65 C66 C75 -171.09(19)
C65 C64 C71 C72 5.4(4)
C65 C64 C71 C73 -116.0(3)
C65 C64 C71 C74 126.8(3)
C65 C66 C75 C76 104.6(2)
C65 C66 C75 C90 -133.93(18)
C65 C66 C75 C104 -12.9(2)
C66 C61 C62 C63 -5.0(3)
C66 C61 C62 C67 179.0(2)
C66 C75 C76 C77 173.95(17)
C66 C75 C76 C81 -15.7(3)
C66 C75 C90 C91 -168.68(16)
C66 C75 C90 C95 17.0(3)
C66 C75 C104 C109 91.3(2)
C66 C75 C104 C105 -87.1(2)
C67 C62 C63 C64 177.5(2)
C71 C64 C65 C66 174.4(2)
C75 C76 C77 O9 -15.6(3)
C75 C76 C77 C78 160.49(18)
C75 C76 C81 C80 -167.0(2)
C75 C90 C91 O9 11.0(2)
C75 C90 C91 C92 -166.30(17)
C75 C90 C95 C94 173.03(18)
C75 C104 C109 C108 -178.1(2)
C75 C104 C105 C106 177.1(2)
C76 C75 C90 C91 -44.7(2)
C76 C75 C90 C95 140.99(18)
C76 C75 C104 C109 -29.4(3)
C76 C75 C104 C105 152.26(19)
C76 C77 C78 C79 9.2(3)
C76 C77 C78 C82 -166.7(2)
C77 O9 C91 C90 25.4(2)
C77 O9 C91 C92 -157.28(17)
C77 C76 C81 C80 3.0(3)
C77 C78 C79 C80 -2.0(3)
C77 C78 C82 C83 -64.8(3)
C77 C78 C82 C84 56.7(3)
C77 C78 C82 C85 174.7(2)
C78 C79 C80 C81 -4.6(4)
C78 C79 C80 C86 178.5(2)
C79 C78 C82 C83 119.5(2)
C79 C78 C82 C84 -119.0(2)
C79 C78 C82 C85 -1.0(3)
C79 C80 C81 C76 4.1(3)
C79 C80 C86 C87 -60.2(4)
C79 C80 C86 C88 179.7(4)
C79 C80 C86 C89 61.2(4)
C81 C76 C77 O9 173.87(18)
C81 C76 C77 C78 -10.0(3)
C81 C80 C86 C87 123.1(4)
C81 C80 C86 C88 3.0(5)
C81 C80 C86 C89 -115.6(3)
C82 C78 C79 C80 174.1(2)
C86 C80 C81 C76 -179.0(2)
C90 C75 C76 C77 47.1(2)
C90 C75 C76 C81 -142.49(19)
C90 C75 C104 C109 -142.2(2)
C90 C75 C104 C105 39.4(2)
C90 C91 C92 C93 -8.8(3)
C90 C91 C92 C96 170.62(18)
C91 O9 C77 C76 -23.0(3)
C91 O9 C77 C78 160.87(18)
C91 C90 C95 C94 -1.1(3)
C91 C92 C93 C94 2.8(3)
C91 C92 C96 C97 -42.0(3)
C91 C92 C96 C98 81.1(3)
C91 C92 C96 C99 -160.5(2)
C92 C93 C94 C95 3.9(3)
C92 C93 C94 C100 -177.7(2)
C93 C92 C96 C97 137.4(2)
C93 C92 C96 C98 -99.5(2)
C93 C92 C96 C99 18.9(3)
C93 C94 C95 C90 -4.7(3)
C93 C94 C100 C101 10.7(3)
C93 C94 C100 C102 -109.8(2)
C93 C94 C100 C103 130.8(2)
C95 C90 C91 O9 -174.44(17)
C95 C90 C91 C92 8.2(3)
C95 C94 C100 C101 -170.9(2)
C95 C94 C100 C102 68.6(3)
C95 C94 C100 C103 -50.9(3)
C96 C92 C93 C94 -176.67(19)
C100 C94 C95 C90 176.81(19)
C110 O10 C119 C118 167.1(3)
C111 O11 C112 C113 -83.5(4)
C112 O11 C111 C110 170.2(3)
C113 O12 C114 C115 -167.9(2)
C114 O12 C113 C112 -176.4(3)
C115 O13 C116 C117 180.0(2)
C116 O13 C115 C114 -171.2(2)
C117 O14 C118 C119 -166.1(3)
C118 O14 C117 C116 151.6(3)
C119 O10 C110 C111 -175.7(3)
C44 C15 C16 C17 -65.0(2)
C44 C15 C16 C21 107.8(2)
C44 C15 C30 C31 69.9(2)
C44 C15 C30 C35 -102.4(2)
C44 C45 C46 C47 1.8(5)
C45 C44 C49 C48 -0.9(4)
C45 C46 C47 C48 -2.3(6)
C46 C47 C48 C49 1.2(6)
C47 C48 C49 C44 0.4(5)
C49 C44 C45 C46 -0.2(4)
C104 C75 C76 C77 -65.7(2)
C104 C75 C76 C81 104.7(2)
C104 C75 C90 C91 68.0(2)
C104 C75 C90 C95 -106.4(2)
C104 C109 C108 C107 0.8(4)
C109 C104 C105 C106 -1.4(3)
C109 C108 C107 C106 -0.8(4)
C108 C107 C106 C105 -0.3(4)
C107 C106 C105 C104 1.4(4)
C105 C104 C109 C108 0.3(3)
C120 C121 C122 C123 -178.1(4)
C120 C121 C126 C125 178.0(3)
C121 C122 C123 C124 0.4(6)
C122 C121 C126 C125 -1.5(5)
C122 C123 C124 C125 -2.2(6)
C123 C124 C125 C126 2.1(6)
C124 C125 C126 C121 -0.3(5)
C126 C121 C122 C123 1.4(5)
C12A C127 C128 C129 173.8(8)
C12A C127 C132 C131 -171.3(14)
C12B C127 C128 C129 -175.6(9)
C12B C127 C132 C131 176.4(7)
C127 C128 C129 C130 1.6(8)
C128 C127 C132 C131 0.6(9)
C128 C129 C130 C131 -1.4(7)
C129 C130 C131 C132 0.8(8)
C130 C131 C132 C127 -0.4(9)
C132 C127 C128 C129 -1.2(9)
C134 C135 C136 C137 0.0
C135 C134 C139 C138 0.0
C135 C136 C137 C138 0.0
C136 C137 C138 C139 0.0
C137 C138 C139 C134 0.0
C139 C134 C135 C136 0.0
